data_4134018
loop_
_publ_author_name
'Carsch, Kurtis M.'
'Lukens, James T.'
'DiMucci, Ida M.'
'Iovan, Diana A.'
'Zheng, Shao-Liang'
'Lancaster, Kyle M.'
'Betley, Theodore A.'

_publ_section_title
;
 Electronic Structures and Reactivity Profiles of Aryl Nitrenoid-Bridged
 Dicopper Complexes.
;
_journal_name_full 'Journal of the American Chemical Society'
_journal_paper_doi 10.1021/jacs.9b09616
_journal_year 2020
_chemical_formula_sum 'C59.75 H70.62 Cu2 N5.88 O2.5'
_chemical_formula_weight 1038.17
_chemical_name_systematic (tBudmx)Cu2(NC6H4OMe)
_space_group_crystal_system monoclinic
_space_group_IT_number 13
_space_group_name_Hall '-P 2yc'
_space_group_name_H-M_alt 'P 1 2/c 1'
_atom_sites_solution_hydrogens geom
_audit_creation_method SHELXL-2014/7
_cell_angle_alpha 90
_cell_angle_beta 92.534(2)
_cell_angle_gamma 90
_cell_formula_units_Z 8
_cell_length_a 21.9597(5)
_cell_length_b 22.7867(5)
_cell_length_c 21.3984(5)
_cell_measurement_reflns_used 9880
_cell_measurement_temperature 100(2)
_cell_measurement_theta_max 23.22
_cell_measurement_theta_min 2.21
_cell_volume 10697.1(4)
_computing_cell_refinement 'SAINT 8.35A (Bruker-AXS, 2015)'
_computing_data_collection 'APEX3 v2016.1.0 (Bruker-AXS, 2016)'
_computing_data_reduction 'SAINT 8.35A (Bruker-AXS, 2015)'
_computing_molecular_graphics 'Bruker SHELXTL (Sheldrick, 2015)'
_computing_publication_material 'Bruker SHELXT (Sheldrick, 2015)'
_computing_structure_refinement 'SHELXL-2014/7 (Sheldrick, 2014)'
_computing_structure_solution 'SHELXT-2014 (Sheldrick, 2015)'
_diffrn_ambient_temperature 100(2)
_diffrn_measured_fraction_theta_full 0.999
_diffrn_measured_fraction_theta_max 0.999
_diffrn_measurement_device_type 'Bruker APEXII CCD'
_diffrn_measurement_method 'omega and phi scans'
_diffrn_radiation_type MoK\a
_diffrn_radiation_wavelength 0.71073
_diffrn_reflns_av_R_equivalents 0.1094
_diffrn_reflns_av_unetI/netI 0.0548
_diffrn_reflns_Laue_measured_fraction_full 0.999
_diffrn_reflns_Laue_measured_fraction_max 0.999
_diffrn_reflns_limit_h_max 26
_diffrn_reflns_limit_h_min -26
_diffrn_reflns_limit_k_max 27
_diffrn_reflns_limit_k_min -27
_diffrn_reflns_limit_l_max 25
_diffrn_reflns_limit_l_min -25
_diffrn_reflns_number 169654
_diffrn_reflns_point_group_measured_fraction_full 0.999
_diffrn_reflns_point_group_measured_fraction_max 0.999
_diffrn_reflns_theta_full 25.027
_diffrn_reflns_theta_max 25.027
_diffrn_reflns_theta_min 1.578
_diffrn_source 'fine-focus sealed tube'
_exptl_absorpt_coefficient_mu 0.844
_exptl_absorpt_correction_T_max 0.7452
_exptl_absorpt_correction_T_min 0.5889
_exptl_absorpt_correction_type multi-scan
_exptl_absorpt_process_details SADABS
_exptl_crystal_colour purple
_exptl_crystal_density_diffrn 1.289
_exptl_crystal_description block
_exptl_crystal_F_000 4386
_exptl_crystal_size_max 0.386
_exptl_crystal_size_mid 0.265
_exptl_crystal_size_min 0.215
_refine_diff_density_max 2.016
_refine_diff_density_min -0.790
_refine_diff_density_rms 0.147
_refine_ls_extinction_method none
_refine_ls_goodness_of_fit_ref 1.147
_refine_ls_hydrogen_treatment constr
_refine_ls_matrix_type full
_refine_ls_number_parameters 1328
_refine_ls_number_reflns 18897
_refine_ls_number_restraints 88
_refine_ls_restrained_S_all 1.146
_refine_ls_R_factor_all 0.1462
_refine_ls_R_factor_gt 0.0988
_refine_ls_shift/su_max 0.001
_refine_ls_shift/su_mean 0.000
_refine_ls_structure_factor_coef Fsqd
_refine_ls_weighting_details 'w=1/[\s^2^(Fo^2^)+(0.0705P)^2^+111.6658P] where P=(Fo^2^+2Fc^2^)/3'
_refine_ls_weighting_scheme calc
_refine_ls_wR_factor_gt 0.2228
_refine_ls_wR_factor_ref 0.2560
_reflns_Friedel_coverage 0.000
_reflns_number_gt 12782
_reflns_number_total 18897
_reflns_threshold_expression 'I > 2\s(I)'
_cod_data_source_file ja9b09616_si_002.cif
_cod_data_source_block 5
_cod_original_sg_symbol_H-M 'P 2/c'
_cod_original_formula_sum 'C59.75 H70.62 Cu2 N5.88 O2.50'
_cod_database_code 4134018
_shelx_shelxl_version_number 2014/7
_shelx_space_group_comment
;
The symmetry employed for this shelxl refinement is uniquely defined
by the following loop, which should always be used as a source of
symmetry information in preference to the above space-group names.
They are only intended as comments.
;

loop_
_space_group_symop_operation_xyz
'x, y, z'
'-x, y, -z+1/2'
'-x, -y, -z'
'x, -y, z-1/2'

loop_
_atom_site_label
_atom_site_type_symbol
_atom_site_fract_x
_atom_site_fract_y
_atom_site_fract_z
_atom_site_U_iso_or_equiv
_atom_site_adp_type
_atom_site_occupancy
_atom_site_site_symmetry_order
_atom_site_calc_flag
_atom_site_refinement_flags_posn
_atom_site_refinement_flags_adp
_atom_site_refinement_flags_occupancy
_atom_site_disorder_assembly
_atom_site_disorder_group
Cu1 Cu 0.19240(4) 0.43536(4) 0.48119(4) 0.0248(2) Uani 1 1 d . . . . .
Cu2 Cu 0.30506(4) 0.49603(4) 0.49436(4) 0.0262(2) Uani 1 1 d . . . . .
O1 O 0.1581(2) 0.6232(2) 0.5760(2) 0.0277(12) Uani 1 1 d . . . . .
O2 O 0.3796(3) 0.2510(3) 0.3279(3) 0.0384(14) Uani 1 1 d . . . . .
N1 N 0.1430(3) 0.4429(3) 0.5538(3) 0.0254(14) Uani 1 1 d . . . . .
N2 N 0.1304(3) 0.4709(3) 0.4237(3) 0.0250(14) Uani 1 1 d . . . . .
N3 N 0.3361(3) 0.5030(3) 0.5822(3) 0.0274(14) Uani 1 1 d . . . . .
N4 N 0.3009(3) 0.5797(3) 0.4811(3) 0.0245(14) Uani 1 1 d . . . . .
N5 N 0.2724(3) 0.4280(3) 0.4634(3) 0.0283(15) Uani 1 1 d . . . . .
C2 C 0.2812(3) 0.6141(3) 0.5305(4) 0.0250(16) Uani 1 1 d . . . . .
C3 C 0.2716(4) 0.6715(4) 0.5090(4) 0.0303(18) Uani 1 1 d . . . . .
H3 H 0.2580 0.7037 0.5329 0.036 Uiso 1 1 calc R U . . .
C4 C 0.2855(4) 0.6726(3) 0.4469(3) 0.0287(18) Uani 1 1 d . . . . .
H4 H 0.2841 0.7058 0.4200 0.034 Uiso 1 1 calc R U . . .
C5 C 0.3023(3) 0.6147(3) 0.4310(3) 0.0257(17) Uani 1 1 d . . . . .
C6 C 0.3209(4) 0.5937(3) 0.3677(4) 0.0309(18) Uani 1 1 d . . . . .
C7 C 0.3254(5) 0.6453(4) 0.3220(4) 0.048(2) Uani 1 1 d . . . . .
H7A H 0.2855 0.6642 0.3163 0.071 Uiso 1 1 calc R U . . .
H7B H 0.3385 0.6308 0.2817 0.071 Uiso 1 1 calc R U . . .
H7C H 0.3552 0.6738 0.3390 0.071 Uiso 1 1 calc R U . . .
C8 C 0.2738(4) 0.5499(4) 0.3419(4) 0.041(2) Uani 1 1 d . . . . .
H8A H 0.2765 0.5136 0.3665 0.062 Uiso 1 1 calc R U . . .
H8B H 0.2817 0.5412 0.2981 0.062 Uiso 1 1 calc R U . . .
H8C H 0.2329 0.5667 0.3444 0.062 Uiso 1 1 calc R U . . .
C9 C 0.3843(4) 0.5650(5) 0.3745(5) 0.049(2) Uani 1 1 d . . . . .
H9A H 0.4147 0.5949 0.3865 0.074 Uiso 1 1 calc R U . . .
H9B H 0.3946 0.5474 0.3346 0.074 Uiso 1 1 calc R U . . .
H9C H 0.3840 0.5346 0.4069 0.074 Uiso 1 1 calc R U . . .
C10 C 0.3046(3) 0.5429(3) 0.6177(4) 0.0259(17) Uani 1 1 d . . . . .
C11 C 0.3109(4) 0.5271(4) 0.6808(4) 0.0333(19) Uani 1 1 d . . . . .
H11 H 0.2928 0.5460 0.7150 0.040 Uiso 1 1 calc R U . . .
C12 C 0.3482(4) 0.4793(4) 0.6836(4) 0.039(2) Uani 1 1 d . . . . .
H12 H 0.3615 0.4589 0.7204 0.047 Uiso 1 1 calc R U . . .
C13 C 0.3632(4) 0.4658(4) 0.6227(4) 0.0343(19) Uani 1 1 d . . . . .
C14 C 0.4051(4) 0.4163(4) 0.6028(4) 0.040(2) Uani 1 1 d . . . . .
C15 C 0.4503(4) 0.4011(4) 0.6575(5) 0.048(2) Uani 1 1 d . . . . .
H15A H 0.4747 0.4358 0.6689 0.072 Uiso 1 1 calc R U . . .
H15B H 0.4773 0.3694 0.6448 0.072 Uiso 1 1 calc R U . . .
H15C H 0.4277 0.3883 0.6935 0.072 Uiso 1 1 calc R U . . .
C16 C 0.4408(4) 0.4351(5) 0.5466(5) 0.051(3) Uani 1 1 d . . . . .
H16A H 0.4124 0.4438 0.5112 0.076 Uiso 1 1 calc R U . . .
H16B H 0.4683 0.4033 0.5352 0.076 Uiso 1 1 calc R U . . .
H16C H 0.4648 0.4703 0.5574 0.076 Uiso 1 1 calc R U . . .
C17 C 0.3672(5) 0.3618(4) 0.5864(5) 0.047(2) Uani 1 1 d . . . . .
H17A H 0.3456 0.3492 0.6232 0.071 Uiso 1 1 calc R U . . .
H17B H 0.3941 0.3302 0.5733 0.071 Uiso 1 1 calc R U . . .
H17C H 0.3375 0.3711 0.5523 0.071 Uiso 1 1 calc R U . . .
C18 C 0.1065(3) 0.5247(3) 0.4462(4) 0.0247(16) Uani 1 1 d . . . . .
C19 C 0.0829(4) 0.5563(4) 0.3933(4) 0.0314(18) Uani 1 1 d . . . . .
H19 H 0.0651 0.5943 0.3935 0.038 Uiso 1 1 calc R U . . .
C20 C 0.0906(4) 0.5220(4) 0.3426(4) 0.035(2) Uani 1 1 d . . . . .
H20 H 0.0783 0.5315 0.3007 0.042 Uiso 1 1 calc R U . . .
C21 C 0.1197(4) 0.4701(3) 0.3624(4) 0.0282(17) Uani 1 1 d . . . . .
C22 C 0.1333(4) 0.4189(4) 0.3196(4) 0.0337(19) Uani 1 1 d . . . . .
C23 C 0.1425(4) 0.3615(4) 0.3555(4) 0.039(2) Uani 1 1 d . . . . .
H23A H 0.1777 0.3652 0.3849 0.059 Uiso 1 1 calc R U . . .
H23B H 0.1496 0.3296 0.3260 0.059 Uiso 1 1 calc R U . . .
H23C H 0.1060 0.3528 0.3786 0.059 Uiso 1 1 calc R U . . .
C24 C 0.1883(5) 0.4321(4) 0.2829(5) 0.056(3) Uani 1 1 d . . . . .
H24A H 0.1831 0.4703 0.2623 0.084 Uiso 1 1 calc R U . . .
H24B H 0.1932 0.4016 0.2513 0.084 Uiso 1 1 calc R U . . .
H24C H 0.2246 0.4332 0.3112 0.084 Uiso 1 1 calc R U . . .
C25 C 0.0772(5) 0.4097(5) 0.2745(5) 0.057(3) Uani 1 1 d . . . . .
H25A H 0.0405 0.4065 0.2986 0.086 Uiso 1 1 calc R U . . .
H25B H 0.0825 0.3737 0.2504 0.086 Uiso 1 1 calc R U . . .
H25C H 0.0732 0.4432 0.2459 0.086 Uiso 1 1 calc R U . . .
C26 C 0.0995(3) 0.5355(3) 0.5090(3) 0.0227(16) Uani 1 1 d . . . . .
C27 C 0.1127(4) 0.4969(3) 0.5592(3) 0.0265(17) Uani 1 1 d . . . . .
C28 C 0.0892(4) 0.5019(4) 0.6189(4) 0.041(2) Uani 1 1 d . . . . .
H28 H 0.0677 0.5344 0.6348 0.050 Uiso 1 1 calc R U . . .
C29 C 0.1037(5) 0.4507(4) 0.6496(4) 0.041(2) Uani 1 1 d . . . . .
H29 H 0.0927 0.4405 0.6907 0.050 Uiso 1 1 calc R U . . .
C30 C 0.1378(4) 0.4160(4) 0.6095(4) 0.0330(19) Uani 1 1 d . . . . .
C31 C 0.1607(4) 0.3557(4) 0.6248(4) 0.0324(19) Uani 1 1 d . . . . .
C32 C 0.2087(5) 0.3592(5) 0.6788(4) 0.048(2) Uani 1 1 d . . . . .
H32A H 0.2430 0.3833 0.6662 0.073 Uiso 1 1 calc R U . . .
H32B H 0.2231 0.3197 0.6896 0.073 Uiso 1 1 calc R U . . .
H32C H 0.1905 0.3771 0.7153 0.073 Uiso 1 1 calc R U . . .
C33 C 0.1061(5) 0.3188(4) 0.6467(5) 0.053(3) Uani 1 1 d . . . . .
H33A H 0.0928 0.3343 0.6866 0.079 Uiso 1 1 calc R U . . .
H33B H 0.1188 0.2778 0.6522 0.079 Uiso 1 1 calc R U . . .
H33C H 0.0724 0.3211 0.6152 0.079 Uiso 1 1 calc R U . . .
C34 C 0.1867(4) 0.3246(4) 0.5700(4) 0.042(2) Uani 1 1 d . . . . .
H34A H 0.1581 0.3276 0.5337 0.063 Uiso 1 1 calc R U . . .
H34B H 0.1934 0.2832 0.5806 0.063 Uiso 1 1 calc R U . . .
H34C H 0.2256 0.3428 0.5602 0.063 Uiso 1 1 calc R U . . .
C35 C 0.0672(3) 0.5907(3) 0.5251(3) 0.0223(16) Uani 1 1 d . . . . .
C36 C 0.0065(3) 0.6002(4) 0.5078(4) 0.0288(17) Uani 1 1 d . . . . .
H36 H -0.0147 0.5724 0.4818 0.035 Uiso 1 1 calc R U . . .
C37 C -0.0235(4) 0.6495(4) 0.5277(4) 0.0338(19) Uani 1 1 d . . . . .
H37 H -0.0648 0.6560 0.5146 0.041 Uiso 1 1 calc R U . . .
C38 C 0.0064(3) 0.6892(4) 0.5664(4) 0.0303(18) Uani 1 1 d . . . . .
H38 H -0.0150 0.7227 0.5800 0.036 Uiso 1 1 calc R U . . .
C39 C 0.0672(3) 0.6817(3) 0.5861(3) 0.0247(16) Uani 1 1 d . . . . .
C40 C 0.0968(3) 0.6332(3) 0.5643(3) 0.0226(16) Uani 1 1 d . . . . .
C41 C 0.1005(4) 0.7268(3) 0.6285(3) 0.0263(17) Uani 1 1 d . . . . .
C42 C 0.1612(3) 0.7013(3) 0.6526(3) 0.0251(16) Uani 1 1 d . . . . .
C43 C 0.1885(4) 0.6547(3) 0.6224(3) 0.0245(16) Uani 1 1 d . . . . .
C44 C 0.1958(4) 0.7275(3) 0.7017(3) 0.0273(17) Uani 1 1 d . . . . .
H44 H 0.1784 0.7585 0.7247 0.033 Uiso 1 1 calc R U . . .
C45 C 0.2546(4) 0.7096(3) 0.7176(4) 0.0293(18) Uani 1 1 d . . . . .
H45 H 0.2766 0.7274 0.7518 0.035 Uiso 1 1 calc R U . . .
C46 C 0.2815(4) 0.6655(4) 0.6835(4) 0.0307(18) Uani 1 1 d . . . . .
H46 H 0.3224 0.6543 0.6934 0.037 Uiso 1 1 calc R U . . .
C47 C 0.2489(3) 0.6381(3) 0.6352(3) 0.0249(16) Uani 1 1 d . . . . .
C48 C 0.2780(3) 0.5948(3) 0.5926(3) 0.0216(15) Uani 1 1 d . . . . .
C49 C 0.1146(4) 0.7813(4) 0.5897(4) 0.043(2) Uani 1 1 d . . . . .
H49A H 0.1390 0.8089 0.6154 0.065 Uiso 1 1 calc R U . . .
H49B H 0.0763 0.8002 0.5755 0.065 Uiso 1 1 calc R U . . .
H49C H 0.1374 0.7697 0.5533 0.065 Uiso 1 1 calc R U . . .
C50 C 0.0605(4) 0.7442(4) 0.6823(4) 0.043(2) Uani 1 1 d . . . . .
H50A H 0.0513 0.7094 0.7070 0.064 Uiso 1 1 calc R U . . .
H50B H 0.0224 0.7615 0.6653 0.064 Uiso 1 1 calc R U . . .
H50C H 0.0822 0.7730 0.7091 0.064 Uiso 1 1 calc R U . . .
C51 C 0.3010(3) 0.3850(3) 0.4298(4) 0.0273(17) Uani 1 1 d . . . . .
C52 C 0.3499(4) 0.3966(4) 0.3925(5) 0.046(2) Uani 1 1 d . . . . .
H52 H 0.3653 0.4355 0.3914 0.055 Uiso 1 1 calc R U . . .
C53 C 0.3770(4) 0.3538(4) 0.3568(5) 0.044(2) Uani 1 1 d . . . . .
H53 H 0.4089 0.3638 0.3301 0.053 Uiso 1 1 calc R U . . .
C54 C 0.3570(4) 0.2970(4) 0.3608(4) 0.0339(19) Uani 1 1 d . . . . .
C55 C 0.3085(4) 0.2837(4) 0.3977(4) 0.037(2) Uani 1 1 d . . . . .
H55 H 0.2945 0.2443 0.4002 0.044 Uiso 1 1 calc R U . . .
C56 C 0.2810(4) 0.3266(4) 0.4303(4) 0.035(2) Uani 1 1 d . . . . .
H56 H 0.2471 0.3167 0.4543 0.042 Uiso 1 1 calc R U . . .
C116 C 0.4287(4) 0.2625(4) 0.2887(5) 0.048(2) Uani 1 1 d . . . . .
H11A H 0.4157 0.2908 0.2563 0.072 Uiso 1 1 calc R U . . .
H11B H 0.4411 0.2259 0.2688 0.072 Uiso 1 1 calc R U . . .
H11C H 0.4632 0.2786 0.3137 0.072 Uiso 1 1 calc R U . . .
Cu3 Cu 0.18903(4) 1.06298(4) 0.53163(4) 0.0247(2) Uani 1 1 d . . . . .
Cu4 Cu 0.30250(4) 1.00178(4) 0.53160(4) 0.0252(2) Uani 1 1 d . . . . .
O3 O 0.1551(2) 0.8768(2) 0.4336(2) 0.0250(11) Uani 1 1 d . . . . .
O4 O 0.3727(2) 1.2505(3) 0.6984(3) 0.0382(14) Uani 1 1 d . . . . .
N6 N 0.1383(3) 1.0542(3) 0.4551(3) 0.0251(14) Uani 1 1 d . . . . .
N7 N 0.1278(3) 1.0277(3) 0.5852(3) 0.0261(14) Uani 1 1 d . . . . .
N8 N 0.2993(3) 0.9178(3) 0.5444(3) 0.0238(14) Uani 1 1 d . . . . .
N9 N 0.3343(3) 0.9946(3) 0.4480(3) 0.0258(14) Uani 1 1 d . . . . .
N10 N 0.2685(3) 1.0693(3) 0.5574(3) 0.0307(15) Uani 1 1 d . . . . .
C58 C 0.2757(3) 0.9037(3) 0.4310(3) 0.0235(16) Uani 1 1 d . . . . .
C59 C 0.2777(3) 0.8843(3) 0.4926(4) 0.0240(16) Uani 1 1 d . . . . .
C60 C 0.2655(4) 0.8274(3) 0.5145(4) 0.0304(18) Uani 1 1 d . . . . .
H60 H 0.2503 0.7954 0.4899 0.036 Uiso 1 1 calc R U . . .
C61 C 0.2795(4) 0.8262(4) 0.5779(3) 0.0293(18) Uani 1 1 d . . . . .
H61 H 0.2763 0.7934 0.6051 0.035 Uiso 1 1 calc R U . . .
C62 C 0.2996(3) 0.8835(3) 0.5946(3) 0.0249(16) Uani 1 1 d . . . . .
C63 C 0.3035(3) 0.9541(4) 0.4084(3) 0.0273(17) Uani 1 1 d . . . . .
C64 C 0.3089(3) 0.9716(3) 0.3457(4) 0.0279(17) Uani 1 1 d . . . . .
H64 H 0.2905 0.9535 0.3096 0.033 Uiso 1 1 calc R U . . .
C65 C 0.3464(4) 1.0199(4) 0.3474(4) 0.0332(19) Uani 1 1 d . . . . .
H65 H 0.3595 1.0410 0.3122 0.040 Uiso 1 1 calc R U . . .
C66 C 0.3618(3) 1.0325(4) 0.4100(4) 0.0304(18) Uani 1 1 d . . . . .
C67 C 0.3188(4) 0.9040(3) 0.6601(4) 0.0291(18) Uani 1 1 d . . . . .
C68 C 0.3818(4) 0.9319(4) 0.6583(4) 0.041(2) Uani 1 1 d . . . . .
H68A H 0.4117 0.9021 0.6474 0.061 Uiso 1 1 calc R U . . .
H68B H 0.3932 0.9484 0.6995 0.061 Uiso 1 1 calc R U . . .
H68C H 0.3811 0.9633 0.6269 0.061 Uiso 1 1 calc R U . . .
C69 C 0.2717(4) 0.9486(4) 0.6811(4) 0.037(2) Uani 1 1 d . . . . .
H69A H 0.2733 0.9838 0.6549 0.055 Uiso 1 1 calc R U . . .
H69B H 0.2808 0.9593 0.7249 0.055 Uiso 1 1 calc R U . . .
H69C H 0.2309 0.9313 0.6770 0.055 Uiso 1 1 calc R U . . .
C70 C 0.3216(4) 0.8529(4) 0.7053(4) 0.041(2) Uani 1 1 d . . . . .
H70A H 0.2808 0.8360 0.7082 0.061 Uiso 1 1 calc R U . . .
H70B H 0.3363 0.8667 0.7466 0.061 Uiso 1 1 calc R U . . .
H70C H 0.3495 0.8230 0.6903 0.061 Uiso 1 1 calc R U . . .
C71 C 0.4033(4) 1.0812(4) 0.4343(4) 0.0339(19) Uani 1 1 d . . . . .
C72 C 0.4318(4) 1.0662(4) 0.4991(5) 0.045(2) Uani 1 1 d . . . . .
H72A H 0.3996 1.0637 0.5294 0.067 Uiso 1 1 calc R U . . .
H72B H 0.4609 1.0969 0.5122 0.067 Uiso 1 1 calc R U . . .
H72C H 0.4530 1.0284 0.4973 0.067 Uiso 1 1 calc R U . . .
C73 C 0.3660(5) 1.1376(4) 0.4394(4) 0.047(2) Uani 1 1 d . . . . .
H73A H 0.3491 1.1487 0.3980 0.071 Uiso 1 1 calc R U . . .
H73B H 0.3924 1.1692 0.4560 0.071 Uiso 1 1 calc R U . . .
H73C H 0.3328 1.1311 0.4677 0.071 Uiso 1 1 calc R U . . .
C74 C 0.4529(5) 1.0914(5) 0.3888(5) 0.062(3) Uani 1 1 d . . . . .
H74A H 0.4783 1.0562 0.3865 0.093 Uiso 1 1 calc R U . . .
H74B H 0.4782 1.1247 0.4030 0.093 Uiso 1 1 calc R U . . .
H74C H 0.4344 1.1000 0.3473 0.093 Uiso 1 1 calc R U . . .
C75 C 0.2466(3) 0.8603(3) 0.3848(3) 0.0239(16) Uani 1 1 d . . . . .
C76 C 0.2796(4) 0.8326(3) 0.3396(3) 0.0266(17) Uani 1 1 d . . . . .
H76 H 0.3206 0.8437 0.3334 0.032 Uiso 1 1 calc R U . . .
C77 C 0.2525(4) 0.7887(3) 0.3037(3) 0.0277(17) Uani 1 1 d . . . . .
H77 H 0.2744 0.7712 0.2712 0.033 Uiso 1 1 calc R U . . .
C78 C 0.1942(4) 0.7700(3) 0.3142(3) 0.0278(17) Uani 1 1 d . . . . .
H78 H 0.1774 0.7381 0.2906 0.033 Uiso 1 1 calc R U . . .
C79 C 0.1593(3) 0.7972(3) 0.3590(3) 0.0242(16) Uani 1 1 d . . . . .
C80 C 0.1864(4) 0.8445(3) 0.3920(3) 0.0250(16) Uani 1 1 d . . . . .
C81 C 0.0988(4) 0.7715(3) 0.3779(3) 0.0276(17) Uani 1 1 d . . . . .
C82 C 0.0656(4) 0.8153(3) 0.4196(3) 0.0248(16) Uani 1 1 d . . . . .
C83 C 0.0952(3) 0.8651(3) 0.4426(3) 0.0235(16) Uani 1 1 d . . . . .
C84 C 0.1122(4) 0.7154(4) 0.4151(4) 0.040(2) Uani 1 1 d . . . . .
H84A H 0.1419 0.7238 0.4494 0.060 Uiso 1 1 calc R U . . .
H84B H 0.1287 0.6856 0.3875 0.060 Uiso 1 1 calc R U . . .
H84C H 0.0744 0.7008 0.4323 0.060 Uiso 1 1 calc R U . . .
C85 C 0.0579(4) 0.7562(4) 0.3202(4) 0.040(2) Uani 1 1 d . . . . .
H85A H 0.0197 0.7392 0.3335 0.060 Uiso 1 1 calc R U . . .
H85B H 0.0789 0.7278 0.2943 0.060 Uiso 1 1 calc R U . . .
H85C H 0.0492 0.7919 0.2959 0.060 Uiso 1 1 calc R U . . .
C86 C 0.0069(4) 0.8061(3) 0.4360(4) 0.0298(18) Uani 1 1 d . . . . .
H86 H -0.0142 0.7723 0.4207 0.036 Uiso 1 1 calc R U . . .
C87 C -0.0227(4) 0.8449(4) 0.4746(4) 0.0316(18) Uani 1 1 d . . . . .
H87 H -0.0628 0.8364 0.4871 0.038 Uiso 1 1 calc R U . . .
C88 C 0.0059(4) 0.8953(4) 0.4944(4) 0.0298(18) Uani 1 1 d . . . . .
H88 H -0.0154 0.9229 0.5186 0.036 Uiso 1 1 calc R U . . .
C89 C 0.0650(3) 0.9065(3) 0.4798(3) 0.0236(16) Uani 1 1 d . . . . .
C90 C 0.0965(3) 0.9628(3) 0.4980(3) 0.0234(16) Uani 1 1 d . . . . .
C91 C 0.1070(3) 1.0016(3) 0.4484(3) 0.0247(16) Uani 1 1 d . . . . .
C92 C 0.0805(4) 0.9967(4) 0.3879(4) 0.038(2) Uani 1 1 d . . . . .
H92 H 0.0574 0.9647 0.3711 0.046 Uiso 1 1 calc R U . . .
C93 C 0.0952(4) 1.0481(4) 0.3577(4) 0.037(2) Uani 1 1 d . . . . .
H93 H 0.0830 1.0584 0.3160 0.045 Uiso 1 1 calc R U . . .
C94 C 0.1314(4) 1.0824(4) 0.3999(4) 0.0303(18) Uani 1 1 d . . . . .
C95 C 0.1577(4) 1.1416(4) 0.3847(4) 0.0314(18) Uani 1 1 d . . . . .
C96 C 0.1871(4) 1.1723(4) 0.4414(4) 0.039(2) Uani 1 1 d . . . . .
H96A H 0.1593 1.1710 0.4760 0.059 Uiso 1 1 calc R U . . .
H96B H 0.1955 1.2133 0.4308 0.059 Uiso 1 1 calc R U . . .
H96C H 0.2253 1.1525 0.4539 0.059 Uiso 1 1 calc R U . . .
C97 C 0.2037(5) 1.1354(4) 0.3346(4) 0.048(2) Uani 1 1 d . . . . .
H97A H 0.2378 1.1110 0.3504 0.071 Uiso 1 1 calc R U . . .
H97B H 0.2189 1.1743 0.3234 0.071 Uiso 1 1 calc R U . . .
H97C H 0.1843 1.1169 0.2975 0.071 Uiso 1 1 calc R U . . .
C98 C 0.1038(4) 1.1808(4) 0.3587(5) 0.046(2) Uani 1 1 d . . . . .
H98A H 0.0894 1.1660 0.3176 0.070 Uiso 1 1 calc R U . . .
H98B H 0.1179 1.2213 0.3545 0.070 Uiso 1 1 calc R U . . .
H98C H 0.0705 1.1795 0.3876 0.070 Uiso 1 1 calc R U . . .
C99 C 0.1058(3) 0.9737(3) 0.5614(4) 0.0255(16) Uani 1 1 d . . . . .
C100 C 0.0863(4) 0.9404(4) 0.6129(4) 0.0338(19) Uani 1 1 d . . . . .
H100 H 0.0707 0.9015 0.6113 0.041 Uiso 1 1 calc R U . . .
C101 C 0.0940(4) 0.9744(4) 0.6649(4) 0.035(2) Uani 1 1 d . . . . .
H101 H 0.0839 0.9638 0.7061 0.043 Uiso 1 1 calc R U . . .
C102 C 0.1196(4) 1.0280(4) 0.6469(3) 0.0277(17) Uani 1 1 d . . . . .
C103 C 0.1314(4) 1.0800(4) 0.6897(4) 0.0333(19) Uani 1 1 d . . . . .
C104 C 0.1409(4) 1.1366(4) 0.6547(4) 0.040(2) Uani 1 1 d . . . . .
H10A H 0.1747 1.1317 0.6267 0.061 Uiso 1 1 calc R U . . .
H10B H 0.1506 1.1682 0.6846 0.061 Uiso 1 1 calc R U . . .
H10C H 0.1037 1.1465 0.6300 0.061 Uiso 1 1 calc R U . . .
C105 C 0.0753(5) 1.0885(5) 0.7292(5) 0.056(3) Uani 1 1 d . . . . .
H10D H 0.0402 1.0997 0.7019 0.084 Uiso 1 1 calc R U . . .
H10E H 0.0836 1.1194 0.7602 0.084 Uiso 1 1 calc R U . . .
H10F H 0.0663 1.0517 0.7507 0.084 Uiso 1 1 calc R U . . .
C106 C 0.1868(5) 1.0676(4) 0.7318(5) 0.050(3) Uani 1 1 d . . . . .
H10G H 0.1817 1.0299 0.7529 0.074 Uiso 1 1 calc R U . . .
H10H H 0.1917 1.0988 0.7631 0.074 Uiso 1 1 calc R U . . .
H10I H 0.2231 1.0661 0.7067 0.074 Uiso 1 1 calc R U . . .
C107 C 0.2957(4) 1.1136(3) 0.5935(4) 0.0283(17) Uani 1 1 d . . . . .
C108 C 0.2770(4) 1.1719(4) 0.5873(4) 0.0328(19) Uani 1 1 d . . . . .
H108 H 0.2444 1.1810 0.5582 0.039 Uiso 1 1 calc R U . . .
C109 C 0.3038(4) 1.2165(4) 0.6213(4) 0.036(2) Uani 1 1 d . . . . .
H109 H 0.2901 1.2557 0.6155 0.043 Uiso 1 1 calc R U . . .
C110 C 0.3514(4) 1.2040(3) 0.6648(4) 0.0311(18) Uani 1 1 d . . . . .
C112 C 0.3445(4) 1.1028(4) 0.6367(4) 0.037(2) Uani 1 1 d . . . . .
H112 H 0.3594 1.0638 0.6412 0.044 Uiso 1 1 calc R U . . .
C113 C 0.3716(4) 1.1466(4) 0.6730(4) 0.037(2) Uani 1 1 d . . . . .
H113 H 0.4035 1.1377 0.7029 0.045 Uiso 1 1 calc R U . . .
C114 C 0.4253(4) 1.2421(4) 0.7381(5) 0.049(2) Uani 1 1 d . . . . .
H11D H 0.4578 1.2249 0.7142 0.073 Uiso 1 1 calc R U . . .
H11E H 0.4155 1.2156 0.7724 0.073 Uiso 1 1 calc R U . . .
H11F H 0.4388 1.2800 0.7554 0.073 Uiso 1 1 calc R U . . .
C11S C 0.4564(16) 0.606(2) 0.6184(16) 0.144(7) Uani 0.5 1 d D U P A -2
H11G H 0.4911 0.5964 0.5932 0.216 Uiso 0.5 1 calc R U P A -2
H11H H 0.4349 0.6404 0.6000 0.216 Uiso 0.5 1 calc R U P A -2
H11I H 0.4285 0.5729 0.6194 0.216 Uiso 0.5 1 calc R U P A -2
C12S C 0.4784(19) 0.6207(16) 0.6825(16) 0.147(8) Uani 0.5 1 d D U P A -2
H12A H 0.5158 0.6448 0.6803 0.176 Uiso 0.5 1 calc R U P A -2
H12B H 0.4472 0.6449 0.7023 0.176 Uiso 0.5 1 calc R U P A -2
O2S O 0.4914(12) 0.5724(14) 0.7206(11) 0.158(8) Uani 0.5 1 d D U P A -2
C13S C 0.5359(16) 0.562(2) 0.7675(18) 0.170(9) Uani 0.5 1 d D U P A -2
H13A H 0.5762 0.5721 0.7511 0.204 Uiso 0.5 1 calc R U P A -2
H13B H 0.5362 0.5200 0.7777 0.204 Uiso 0.5 1 calc R U P A -2
C14S C 0.528(2) 0.596(2) 0.825(2) 0.176(11) Uani 0.5 1 d D U P A -2
H14A H 0.5301 0.5687 0.8611 0.264 Uiso 0.5 1 calc R U P A -2
H14B H 0.4890 0.6158 0.8231 0.264 Uiso 0.5 1 calc R U P A -2
H14C H 0.5613 0.6246 0.8304 0.264 Uiso 0.5 1 calc R U P A -2
O1S O 0.5000 0.9075(4) 0.2500 0.047(2) Uani 1 2 d DS T P . .
C5S C 0.4816(6) 0.9407(5) 0.3014(6) 0.068(3) Uani 1 1 d D . . . .
H5SA H 0.4476 0.9669 0.2876 0.082 Uiso 1 1 calc R U . . .
H5SB H 0.5159 0.9656 0.3170 0.082 Uiso 1 1 calc R U . . .
C6S C 0.4618(5) 0.9027(5) 0.3527(5) 0.056(3) Uani 1 1 d D . . . .
H6SA H 0.4529 0.9269 0.3890 0.084 Uiso 1 1 calc R U . . .
H6SB H 0.4943 0.8748 0.3643 0.084 Uiso 1 1 calc R U . . .
H6SC H 0.4250 0.8811 0.3387 0.084 Uiso 1 1 calc R U . . .
N2S N 0.4324(10) 0.6364(11) 0.5517(11) 0.153(7) Uani 0.75 1 d D U P B -1
C3S C 0.4344(10) 0.6741(12) 0.5904(12) 0.122(6) Uani 0.75 1 d D U P B -1
C4S C 0.4286(10) 0.7258(11) 0.6196(11) 0.127(7) Uani 0.75 1 d D U P B -1
H4SA H 0.4620 0.7518 0.6089 0.191 Uiso 0.75 1 calc R U P B -1
H4SB H 0.4298 0.7194 0.6650 0.191 Uiso 0.75 1 calc R U P B -1
H4SC H 0.3896 0.7438 0.6064 0.191 Uiso 0.75 1 calc R U P B -1
N1S N 0.4669(10) 0.7397(8) 0.4029(9) 0.155(7) Uani 1 1 d D . . . .
C1S C 0.4445(7) 0.7689(8) 0.4404(8) 0.099(5) Uani 1 1 d D . . . .
C2S C 0.4178(7) 0.8028(10) 0.4849(8) 0.140(8) Uani 1 1 d D . . . .
H2SA H 0.4199 0.8443 0.4730 0.210 Uiso 1 1 calc R U . . .
H2SB H 0.4393 0.7970 0.5255 0.210 Uiso 1 1 calc R U . . .
H2SC H 0.3750 0.7913 0.4878 0.210 Uiso 1 1 calc R U . . .

loop_
_atom_site_aniso_label
_atom_site_aniso_U_11
_atom_site_aniso_U_22
_atom_site_aniso_U_33
_atom_site_aniso_U_23
_atom_site_aniso_U_13
_atom_site_aniso_U_12
Cu1 0.0262(5) 0.0234(5) 0.0248(5) 0.0000(4) 0.0017(4) 0.0004(4)
Cu2 0.0267(5) 0.0240(5) 0.0281(5) -0.0011(4) 0.0035(4) -0.0007(4)
O1 0.025(3) 0.031(3) 0.027(3) -0.007(2) -0.001(2) 0.000(2)
O2 0.031(3) 0.037(3) 0.048(4) -0.011(3) 0.010(3) 0.001(3)
N1 0.024(3) 0.030(4) 0.022(3) 0.000(3) 0.003(3) 0.000(3)
N2 0.031(4) 0.019(3) 0.025(3) -0.005(3) -0.002(3) -0.004(3)
N3 0.031(4) 0.031(4) 0.020(3) 0.002(3) 0.003(3) -0.004(3)
N4 0.027(4) 0.021(3) 0.026(3) 0.001(3) 0.001(3) -0.001(3)
N5 0.028(4) 0.032(4) 0.024(3) 0.005(3) -0.006(3) -0.002(3)
C2 0.022(4) 0.022(4) 0.032(4) -0.006(3) 0.004(3) -0.003(3)
C3 0.032(5) 0.035(5) 0.024(4) -0.002(3) 0.001(3) 0.001(4)
C4 0.038(5) 0.028(4) 0.021(4) 0.005(3) 0.003(3) -0.004(3)
C5 0.026(4) 0.029(4) 0.022(4) 0.006(3) -0.005(3) -0.009(3)
C6 0.038(5) 0.024(4) 0.030(4) 0.002(3) 0.001(4) -0.006(4)
C7 0.070(7) 0.039(5) 0.034(5) 0.000(4) 0.014(5) -0.006(5)
C8 0.048(6) 0.051(6) 0.026(4) -0.002(4) 0.008(4) -0.007(4)
C9 0.043(6) 0.058(6) 0.049(6) -0.003(5) 0.014(4) 0.005(5)
C10 0.018(4) 0.030(4) 0.029(4) 0.006(3) -0.002(3) -0.004(3)
C11 0.028(4) 0.043(5) 0.029(4) 0.004(4) 0.003(3) 0.006(4)
C12 0.045(5) 0.040(5) 0.033(5) 0.010(4) 0.000(4) 0.006(4)
C13 0.023(4) 0.041(5) 0.039(5) 0.010(4) -0.002(4) 0.000(4)
C14 0.027(5) 0.047(5) 0.048(5) 0.003(4) 0.006(4) 0.007(4)
C15 0.037(5) 0.047(6) 0.060(6) -0.009(5) -0.002(5) 0.014(4)
C16 0.043(6) 0.052(6) 0.059(6) 0.001(5) 0.017(5) 0.017(5)
C17 0.057(6) 0.032(5) 0.052(6) 0.005(4) 0.003(5) 0.004(4)
C18 0.018(4) 0.022(4) 0.034(4) 0.000(3) -0.002(3) 0.003(3)
C19 0.040(5) 0.027(4) 0.027(4) 0.001(3) 0.002(3) 0.001(4)
C20 0.041(5) 0.041(5) 0.024(4) 0.001(4) 0.002(4) 0.006(4)
C21 0.029(4) 0.028(4) 0.027(4) -0.002(3) 0.003(3) -0.001(3)
C22 0.043(5) 0.034(5) 0.024(4) -0.006(3) 0.003(4) 0.002(4)
C23 0.046(6) 0.034(5) 0.038(5) -0.007(4) 0.009(4) -0.006(4)
C24 0.073(7) 0.033(5) 0.065(7) -0.015(5) 0.043(6) -0.008(5)
C25 0.070(7) 0.046(6) 0.053(6) -0.017(5) -0.017(5) 0.000(5)
C26 0.023(4) 0.025(4) 0.020(4) -0.001(3) -0.003(3) 0.000(3)
C27 0.034(4) 0.026(4) 0.019(4) 0.000(3) 0.004(3) 0.002(3)
C28 0.057(6) 0.035(5) 0.033(5) -0.002(4) 0.015(4) 0.004(4)
C29 0.073(7) 0.031(5) 0.020(4) 0.003(3) 0.012(4) 0.008(4)
C30 0.036(5) 0.035(5) 0.028(4) -0.001(3) -0.002(4) -0.001(4)
C31 0.037(5) 0.032(5) 0.029(4) 0.002(3) 0.002(4) 0.000(4)
C32 0.051(6) 0.055(6) 0.038(5) 0.001(4) -0.004(4) 0.010(5)
C33 0.049(6) 0.037(6) 0.072(7) 0.006(5) 0.009(5) -0.001(5)
C34 0.052(6) 0.034(5) 0.040(5) 0.003(4) -0.004(4) 0.009(4)
C35 0.029(4) 0.021(4) 0.018(4) 0.000(3) 0.000(3) -0.001(3)
C36 0.022(4) 0.035(5) 0.029(4) -0.007(3) 0.002(3) -0.006(3)
C37 0.028(5) 0.035(5) 0.037(5) -0.004(4) -0.005(4) 0.004(4)
C38 0.024(4) 0.031(4) 0.037(5) -0.007(3) 0.006(3) 0.003(3)
C39 0.031(4) 0.025(4) 0.018(4) 0.000(3) 0.002(3) -0.004(3)
C40 0.024(4) 0.026(4) 0.018(4) -0.002(3) -0.003(3) 0.000(3)
C41 0.029(4) 0.025(4) 0.025(4) -0.004(3) -0.001(3) -0.002(3)
C42 0.028(4) 0.026(4) 0.020(4) -0.001(3) 0.001(3) -0.001(3)
C43 0.032(4) 0.025(4) 0.016(4) -0.002(3) 0.000(3) -0.001(3)
C44 0.035(5) 0.026(4) 0.021(4) -0.004(3) 0.006(3) 0.001(3)
C45 0.030(4) 0.025(4) 0.032(4) 0.001(3) -0.006(3) -0.004(3)
C46 0.031(5) 0.036(5) 0.025(4) 0.005(3) 0.002(3) -0.004(4)
C47 0.030(4) 0.021(4) 0.023(4) 0.002(3) 0.001(3) -0.001(3)
C48 0.010(3) 0.030(4) 0.025(4) 0.000(3) 0.000(3) -0.003(3)
C49 0.052(6) 0.027(5) 0.049(6) 0.004(4) -0.014(4) -0.001(4)
C50 0.035(5) 0.056(6) 0.037(5) -0.018(4) 0.001(4) 0.014(4)
C51 0.024(4) 0.027(4) 0.031(4) -0.002(3) 0.007(3) -0.002(3)
C52 0.046(6) 0.039(5) 0.055(6) -0.011(4) 0.018(5) -0.009(4)
C53 0.030(5) 0.047(6) 0.056(6) -0.011(4) 0.020(4) -0.008(4)
C54 0.027(4) 0.036(5) 0.038(5) -0.006(4) -0.002(4) 0.004(4)
C55 0.032(5) 0.026(4) 0.053(6) 0.001(4) 0.007(4) -0.002(4)
C56 0.035(5) 0.035(5) 0.036(5) 0.002(4) 0.011(4) -0.002(4)
C116 0.033(5) 0.055(6) 0.058(6) -0.020(5) 0.012(4) 0.002(4)
Cu3 0.0249(5) 0.0240(5) 0.0250(5) -0.0006(4) 0.0002(4) 0.0003(4)
Cu4 0.0256(5) 0.0242(5) 0.0257(5) -0.0011(4) -0.0001(4) 0.0010(4)
O3 0.019(3) 0.030(3) 0.026(3) -0.005(2) 0.005(2) -0.001(2)
O4 0.028(3) 0.038(3) 0.047(4) -0.008(3) -0.010(3) -0.003(3)
N6 0.023(3) 0.032(4) 0.020(3) -0.003(3) 0.001(3) 0.003(3)
N7 0.025(3) 0.026(3) 0.027(4) -0.001(3) 0.004(3) 0.004(3)
N8 0.027(3) 0.019(3) 0.026(3) -0.001(3) 0.001(3) -0.001(3)
N9 0.036(4) 0.018(3) 0.024(3) -0.001(3) 0.001(3) -0.015(3)
N10 0.026(4) 0.027(4) 0.039(4) 0.001(3) 0.009(3) 0.003(3)
C58 0.019(4) 0.027(4) 0.025(4) 0.001(3) 0.000(3) 0.007(3)
C59 0.020(4) 0.018(4) 0.033(4) -0.006(3) 0.000(3) 0.006(3)
C60 0.033(5) 0.026(4) 0.031(4) -0.002(3) -0.003(3) -0.001(3)
C61 0.035(5) 0.032(4) 0.022(4) 0.004(3) 0.003(3) 0.003(4)
C62 0.030(4) 0.024(4) 0.022(4) 0.001(3) 0.005(3) 0.009(3)
C63 0.020(4) 0.039(5) 0.023(4) 0.002(3) -0.001(3) 0.005(3)
C64 0.022(4) 0.030(4) 0.031(4) 0.002(3) -0.002(3) -0.002(3)
C65 0.030(5) 0.034(5) 0.035(5) 0.007(4) 0.002(4) 0.000(4)
C66 0.019(4) 0.035(5) 0.038(5) 0.000(4) 0.002(3) -0.002(3)
C67 0.029(4) 0.030(4) 0.027(4) 0.006(3) -0.004(3) 0.004(3)
C68 0.038(5) 0.048(6) 0.036(5) 0.001(4) -0.006(4) -0.005(4)
C69 0.046(5) 0.039(5) 0.025(4) -0.003(4) 0.003(4) -0.001(4)
C70 0.052(6) 0.037(5) 0.032(5) 0.000(4) -0.001(4) -0.001(4)
C71 0.028(4) 0.036(5) 0.038(5) -0.008(4) 0.006(4) -0.005(4)
C72 0.024(5) 0.041(5) 0.067(6) -0.002(5) -0.017(4) -0.002(4)
C73 0.064(7) 0.037(5) 0.042(5) 0.002(4) 0.000(5) -0.004(5)
C74 0.044(6) 0.073(8) 0.070(7) -0.029(6) 0.011(5) -0.026(5)
C75 0.027(4) 0.026(4) 0.019(4) 0.002(3) 0.005(3) 0.001(3)
C76 0.023(4) 0.029(4) 0.028(4) 0.006(3) 0.003(3) -0.002(3)
C77 0.032(4) 0.034(4) 0.018(4) -0.001(3) 0.008(3) 0.006(3)
C78 0.033(4) 0.027(4) 0.024(4) -0.007(3) 0.002(3) 0.001(3)
C79 0.028(4) 0.025(4) 0.019(4) 0.000(3) -0.001(3) 0.002(3)
C80 0.036(5) 0.020(4) 0.019(4) 0.004(3) 0.003(3) 0.001(3)
C81 0.032(4) 0.027(4) 0.023(4) -0.003(3) 0.002(3) -0.003(3)
C82 0.034(5) 0.024(4) 0.017(4) 0.001(3) 0.000(3) 0.001(3)
C83 0.024(4) 0.028(4) 0.018(4) 0.002(3) 0.003(3) 0.000(3)
C84 0.045(5) 0.031(5) 0.045(5) 0.002(4) 0.016(4) -0.005(4)
C85 0.036(5) 0.051(6) 0.033(5) -0.016(4) 0.006(4) -0.013(4)
C86 0.032(5) 0.028(4) 0.029(4) -0.004(3) -0.005(3) -0.001(3)
C87 0.024(4) 0.039(5) 0.032(4) -0.001(4) 0.005(3) -0.003(4)
C88 0.029(4) 0.035(5) 0.025(4) -0.003(3) -0.003(3) 0.000(4)
C89 0.032(4) 0.027(4) 0.012(3) 0.001(3) 0.001(3) 0.001(3)
C90 0.023(4) 0.025(4) 0.022(4) 0.000(3) -0.001(3) 0.010(3)
C91 0.027(4) 0.026(4) 0.022(4) -0.004(3) 0.001(3) -0.001(3)
C92 0.049(6) 0.035(5) 0.031(5) -0.003(4) 0.001(4) -0.005(4)
C93 0.049(5) 0.039(5) 0.024(4) 0.003(4) -0.008(4) -0.011(4)
C94 0.029(4) 0.037(5) 0.025(4) 0.004(3) 0.006(3) 0.003(4)
C95 0.034(5) 0.031(4) 0.029(4) 0.004(3) 0.002(3) -0.001(4)
C96 0.042(5) 0.035(5) 0.042(5) -0.001(4) 0.008(4) -0.009(4)
C97 0.057(6) 0.051(6) 0.036(5) -0.001(4) 0.015(4) -0.006(5)
C98 0.050(6) 0.033(5) 0.055(6) 0.006(4) -0.009(5) 0.003(4)
C99 0.020(4) 0.025(4) 0.032(4) 0.000(3) 0.006(3) 0.002(3)
C100 0.039(5) 0.035(5) 0.027(4) 0.001(4) -0.001(4) -0.003(4)
C101 0.040(5) 0.045(5) 0.021(4) 0.001(4) 0.001(4) -0.002(4)
C102 0.026(4) 0.036(5) 0.021(4) -0.003(3) -0.001(3) 0.006(3)
C103 0.036(5) 0.033(5) 0.031(4) -0.008(3) 0.004(4) 0.001(4)
C104 0.053(6) 0.031(5) 0.036(5) -0.005(4) -0.003(4) 0.003(4)
C105 0.061(7) 0.048(6) 0.060(7) -0.018(5) 0.022(5) -0.010(5)
C106 0.059(6) 0.031(5) 0.057(6) -0.012(4) -0.023(5) 0.009(4)
C107 0.030(4) 0.027(4) 0.028(4) -0.003(3) 0.002(3) 0.000(3)
C108 0.027(4) 0.030(4) 0.041(5) -0.002(4) -0.006(4) -0.002(3)
C109 0.033(5) 0.021(4) 0.054(6) -0.002(4) -0.007(4) 0.000(3)
C110 0.028(4) 0.029(4) 0.036(5) -0.004(3) 0.000(3) -0.006(3)
C112 0.034(5) 0.030(5) 0.045(5) -0.008(4) -0.001(4) 0.004(4)
C113 0.034(5) 0.044(5) 0.033(5) -0.009(4) -0.006(4) 0.004(4)
C114 0.038(5) 0.045(6) 0.060(6) -0.014(5) -0.017(5) 0.006(4)
C11S 0.084(12) 0.194(17) 0.157(15) -0.074(12) 0.041(11) -0.070(13)
C12S 0.098(13) 0.185(17) 0.161(16) -0.069(12) 0.052(11) -0.096(14)
O2S 0.108(13) 0.196(17) 0.174(16) -0.059(12) 0.053(12) -0.091(14)
C13S 0.121(15) 0.210(18) 0.184(17) -0.056(14) 0.049(13) -0.081(15)
C14S 0.13(2) 0.22(2) 0.188(19) -0.061(16) 0.051(15) -0.08(2)
O1S 0.033(5) 0.053(6) 0.054(6) 0.000 -0.002(4) 0.000
C5S 0.079(8) 0.048(7) 0.080(8) -0.007(6) 0.027(7) -0.001(6)
C6S 0.042(6) 0.069(7) 0.057(7) -0.006(5) -0.005(5) 0.003(5)
N2S 0.096(11) 0.212(16) 0.153(14) -0.067(11) 0.026(10) -0.052(11)
C3S 0.061(9) 0.188(16) 0.116(13) -0.046(10) 0.008(9) -0.048(10)
C4S 0.079(12) 0.189(17) 0.111(14) -0.034(11) -0.022(11) -0.015(12)
N1S 0.20(2) 0.136(16) 0.136(15) -0.030(12) 0.020(13) 0.014(13)
C1S 0.079(11) 0.116(14) 0.103(13) 0.002(10) 0.018(9) 0.002(9)
C2S 0.058(10) 0.26(3) 0.104(13) 0.000(15) 0.013(9) 0.030(13)

loop_
_atom_type_symbol
_atom_type_description
_atom_type_scat_dispersion_real
_atom_type_scat_dispersion_imag
_atom_type_scat_source
C C 0.0033 0.0016 'International Tables Vol C Tables 4.2.6.8 and 6.1.1.4'
H H 0.0000 0.0000 'International Tables Vol C Tables 4.2.6.8 and 6.1.1.4'
Cu Cu 0.3201 1.2651 'International Tables Vol C Tables 4.2.6.8 and 6.1.1.4'
N N 0.0061 0.0033 'International Tables Vol C Tables 4.2.6.8 and 6.1.1.4'
O O 0.0106 0.0060 'International Tables Vol C Tables 4.2.6.8 and 6.1.1.4'

loop_
_geom_angle_atom_site_label_1
_geom_angle_atom_site_label_2
_geom_angle_atom_site_label_3
_geom_angle
_geom_angle_site_symmetry_1
N5 Cu1 N1 138.9(3) .
N5 Cu1 N2 123.7(3) .
N1 Cu1 N2 93.9(3) .
N5 Cu1 Cu2 38.8(2) .
N1 Cu1 Cu2 113.16(19) .
N2 Cu1 Cu2 115.95(18) .
N5 Cu2 N4 140.6(3) .
N5 Cu2 N3 121.9(3) .
N4 Cu2 N3 94.2(3) .
N5 Cu2 Cu1 38.8(2) .
N4 Cu2 Cu1 115.54(19) .
N3 Cu2 Cu1 113.32(19) .
C43 O1 C40 119.0(6) .
C54 O2 C116 117.8(7) .
C30 N1 C27 105.5(6) .
C30 N1 Cu1 137.5(6) .
C27 N1 Cu1 115.2(5) .
C21 N2 C18 107.1(6) .
C21 N2 Cu1 134.5(5) .
C18 N2 Cu1 113.5(5) .
C13 N3 C10 106.3(6) .
C13 N3 Cu2 133.7(6) .
C10 N3 Cu2 114.4(5) .
C5 N4 C2 107.0(6) .
C5 N4 Cu2 134.7(5) .
C2 N4 Cu2 117.2(5) .
C51 N5 Cu2 127.7(5) .
C51 N5 Cu1 129.7(5) .
Cu2 N5 Cu1 102.4(3) .
C3 C2 N4 108.8(7) .
C3 C2 C48 126.3(7) .
N4 C2 C48 124.7(7) .
C4 C3 C2 107.4(7) .
C4 C3 H3 126.3 .
C2 C3 H3 126.3 .
C3 C4 C5 106.6(7) .
C3 C4 H4 126.7 .
C5 C4 H4 126.7 .
N4 C5 C4 110.3(7) .
N4 C5 C6 123.3(7) .
C4 C5 C6 126.5(7) .
C5 C6 C8 109.1(7) .
C5 C6 C7 110.9(7) .
C8 C6 C7 109.5(7) .
C5 C6 C9 109.2(7) .
C8 C6 C9 110.7(7) .
C7 C6 C9 107.6(7) .
C6 C7 H7A 109.5 .
C6 C7 H7B 109.5 .
H7A C7 H7B 109.5 .
C6 C7 H7C 109.5 .
H7A C7 H7C 109.5 .
H7B C7 H7C 109.5 .
C6 C8 H8A 109.5 .
C6 C8 H8B 109.5 .
H8A C8 H8B 109.5 .
C6 C8 H8C 109.5 .
H8A C8 H8C 109.5 .
H8B C8 H8C 109.5 .
C6 C9 H9A 109.5 .
C6 C9 H9B 109.5 .
H9A C9 H9B 109.5 .
C6 C9 H9C 109.5 .
H9A C9 H9C 109.5 .
H9B C9 H9C 109.5 .
N3 C10 C11 109.2(7) .
N3 C10 C48 123.1(7) .
C11 C10 C48 127.2(7) .
C12 C11 C10 106.4(7) .
C12 C11 H11 126.8 .
C10 C11 H11 126.8 .
C11 C12 C13 107.6(7) .
C11 C12 H12 126.2 .
C13 C12 H12 126.2 .
N3 C13 C12 110.4(8) .
N3 C13 C14 123.1(8) .
C12 C13 C14 126.5(8) .
C16 C14 C13 110.5(7) .
C16 C14 C17 110.0(8) .
C13 C14 C17 109.5(7) .
C16 C14 C15 109.0(8) .
C13 C14 C15 109.3(7) .
C17 C14 C15 108.5(8) .
C14 C15 H15A 109.5 .
C14 C15 H15B 109.5 .
H15A C15 H15B 109.5 .
C14 C15 H15C 109.5 .
H15A C15 H15C 109.5 .
H15B C15 H15C 109.5 .
C14 C16 H16A 109.5 .
C14 C16 H16B 109.5 .
H16A C16 H16B 109.5 .
C14 C16 H16C 109.5 .
H16A C16 H16C 109.5 .
H16B C16 H16C 109.5 .
C14 C17 H17A 109.5 .
C14 C17 H17B 109.5 .
H17A C17 H17B 109.5 .
C14 C17 H17C 109.5 .
H17A C17 H17C 109.5 .
H17B C17 H17C 109.5 .
C26 C18 C19 129.2(7) .
C26 C18 N2 122.6(7) .
C19 C18 N2 107.2(6) .
C20 C19 C18 106.9(7) .
C20 C19 H19 126.5 .
C18 C19 H19 126.5 .
C19 C20 C21 108.5(7) .
C19 C20 H20 125.8 .
C21 C20 H20 125.8 .
N2 C21 C20 110.2(7) .
N2 C21 C22 125.2(7) .
C20 C21 C22 124.4(7) .
C24 C22 C21 110.1(7) .
C24 C22 C23 110.2(8) .
C21 C22 C23 112.4(7) .
C24 C22 C25 109.8(8) .
C21 C22 C25 107.9(7) .
C23 C22 C25 106.4(7) .
C22 C23 H23A 109.5 .
C22 C23 H23B 109.5 .
H23A C23 H23B 109.5 .
C22 C23 H23C 109.5 .
H23A C23 H23C 109.5 .
H23B C23 H23C 109.5 .
C22 C24 H24A 109.5 .
C22 C24 H24B 109.5 .
H24A C24 H24B 109.5 .
C22 C24 H24C 109.5 .
H24A C24 H24C 109.5 .
H24B C24 H24C 109.5 .
C22 C25 H25A 109.5 .
C22 C25 H25B 109.5 .
H25A C25 H25B 109.5 .
C22 C25 H25C 109.5 .
H25A C25 H25C 109.5 .
H25B C25 H25C 109.5 .
C18 C26 C27 127.0(7) .
C18 C26 C35 116.7(6) .
C27 C26 C35 115.7(6) .
C28 C27 N1 110.0(7) .
C28 C27 C26 124.8(7) .
N1 C27 C26 124.5(6) .
C29 C28 C27 106.3(8) .
C29 C28 H28 126.9 .
C27 C28 H28 126.9 .
C28 C29 C30 107.7(7) .
C28 C29 H29 126.1 .
C30 C29 H29 126.1 .
N1 C30 C29 110.5(7) .
N1 C30 C31 124.8(7) .
C29 C30 C31 124.6(7) .
C30 C31 C34 113.5(7) .
C30 C31 C32 109.3(7) .
C34 C31 C32 110.0(7) .
C30 C31 C33 107.8(7) .
C34 C31 C33 107.8(8) .
C32 C31 C33 108.3(8) .
C31 C32 H32A 109.5 .
C31 C32 H32B 109.5 .
H32A C32 H32B 109.5 .
C31 C32 H32C 109.5 .
H32A C32 H32C 109.5 .
H32B C32 H32C 109.5 .
C31 C33 H33A 109.5 .
C31 C33 H33B 109.5 .
H33A C33 H33B 109.5 .
C31 C33 H33C 109.5 .
H33A C33 H33C 109.5 .
H33B C33 H33C 109.5 .
C31 C34 H34A 109.5 .
C31 C34 H34B 109.5 .
H34A C34 H34B 109.5 .
C31 C34 H34C 109.5 .
H34A C34 H34C 109.5 .
H34B C34 H34C 109.5 .
C36 C35 C40 117.6(7) .
C36 C35 C26 122.0(7) .
C40 C35 C26 120.1(6) .
C37 C36 C35 120.7(7) .
C37 C36 H36 119.6 .
C35 C36 H36 119.6 .
C38 C37 C36 120.1(8) .
C38 C37 H37 120.0 .
C36 C37 H37 120.0 .
C37 C38 C39 121.9(7) .
C37 C38 H38 119.1 .
C39 C38 H38 119.1 .
C40 C39 C38 117.2(7) .
C40 C39 C41 121.2(7) .
C38 C39 C41 121.5(7) .
C39 C40 O1 122.9(6) .
C39 C40 C35 122.5(7) .
O1 C40 C35 114.5(6) .
C42 C41 C50 111.6(6) .
C42 C41 C39 109.4(6) .
C50 C41 C39 110.2(7) .
C42 C41 C49 107.3(7) .
C50 C41 C49 109.4(7) .
C39 C41 C49 108.9(6) .
C43 C42 C44 116.3(7) .
C43 C42 C41 121.4(6) .
C44 C42 C41 121.9(7) .
O1 C43 C42 121.9(7) .
O1 C43 C47 115.3(6) .
C42 C43 C47 122.8(7) .
C45 C44 C42 121.8(7) .
C45 C44 H44 119.1 .
C42 C44 H44 119.1 .
C44 C45 C46 119.9(7) .
C44 C45 H45 120.0 .
C46 C45 H45 120.0 .
C47 C46 C45 120.1(8) .
C47 C46 H46 119.9 .
C45 C46 H46 119.9 .
C46 C47 C43 118.8(7) .
C46 C47 C48 122.0(7) .
C43 C47 C48 119.0(6) .
C2 C48 C10 125.8(7) .
C2 C48 C47 114.1(6) .
C10 C48 C47 119.8(6) .
C41 C49 H49A 109.5 .
C41 C49 H49B 109.5 .
H49A C49 H49B 109.5 .
C41 C49 H49C 109.5 .
H49A C49 H49C 109.5 .
H49B C49 H49C 109.5 .
C41 C50 H50A 109.5 .
C41 C50 H50B 109.5 .
H50A C50 H50B 109.5 .
C41 C50 H50C 109.5 .
H50A C50 H50C 109.5 .
H50B C50 H50C 109.5 .
N5 C51 C52 123.0(7) .
N5 C51 C56 121.2(7) .
C52 C51 C56 115.7(7) .
C53 C52 C51 123.0(8) .
C53 C52 H52 118.5 .
C51 C52 H52 118.5 .
C54 C53 C52 118.7(8) .
C54 C53 H53 120.6 .
C52 C53 H53 120.6 .
O2 C54 C53 124.5(8) .
O2 C54 C55 115.4(7) .
C53 C54 C55 120.0(8) .
C56 C55 C54 120.3(8) .
C56 C55 H55 119.9 .
C54 C55 H55 119.9 .
C55 C56 C51 122.2(8) .
C55 C56 H56 118.9 .
C51 C56 H56 118.9 .
O2 C116 H11A 109.5 .
O2 C116 H11B 109.5 .
H11A C116 H11B 109.5 .
O2 C116 H11C 109.5 .
H11A C116 H11C 109.5 .
H11B C116 H11C 109.5 .
N10 Cu3 N6 140.4(3) .
N10 Cu3 N7 121.8(3) .
N6 Cu3 N7 93.8(3) .
N10 Cu3 Cu4 37.9(2) .
N6 Cu3 Cu4 114.60(18) .
N7 Cu3 Cu4 114.69(18) .
N10 Cu4 N8 141.4(3) .
N10 Cu4 N9 121.3(3) .
N8 Cu4 N9 93.6(3) .
N10 Cu4 Cu3 38.0(2) .
N8 Cu4 Cu3 116.50(19) .
N9 Cu4 Cu3 112.8(2) .
C83 O3 C80 120.2(6) .
C110 O4 C114 117.9(7) .
C94 N6 C91 106.6(6) .
C94 N6 Cu3 136.5(6) .
C91 N6 Cu3 116.0(5) .
C102 N7 C99 107.5(6) .
C102 N7 Cu3 133.9(5) .
C99 N7 Cu3 112.2(5) .
C62 N8 C59 107.8(6) .
C62 N8 Cu4 134.2(5) .
C59 N8 Cu4 115.9(5) .
C66 N9 C63 105.8(6) .
C66 N9 Cu4 133.4(5) .
C63 N9 Cu4 115.2(5) .
C107 N10 Cu4 128.0(5) .
C107 N10 Cu3 127.7(5) .
Cu4 N10 Cu3 104.1(3) .
C59 C58 C63 126.4(7) .
C59 C58 C75 113.9(6) .
C63 C58 C75 119.2(6) .
C58 C59 C60 127.6(7) .
C58 C59 N8 124.7(7) .
C60 C59 N8 107.4(6) .
C61 C60 C59 108.0(7) .
C61 C60 H60 126.0 .
C59 C60 H60 126.0 .
C60 C61 C62 106.4(7) .
C60 C61 H61 126.8 .
C62 C61 H61 126.8 .
N8 C62 C61 110.4(6) .
N8 C62 C67 123.8(7) .
C61 C62 C67 125.9(7) .
C58 C63 N9 122.5(7) .
C58 C63 C64 128.2(7) .
N9 C63 C64 109.3(7) .
C65 C64 C63 106.1(7) .
C65 C64 H64 127.0 .
C63 C64 H64 127.0 .
C64 C65 C66 108.0(7) .
C64 C65 H65 126.0 .
C66 C65 H65 126.0 .
N9 C66 C65 110.6(7) .
N9 C66 C71 122.8(7) .
C65 C66 C71 126.6(7) .
C70 C67 C62 110.8(7) .
C70 C67 C68 109.0(7) .
C62 C67 C68 108.8(7) .
C70 C67 C69 109.3(7) .
C62 C67 C69 108.1(6) .
C68 C67 C69 110.8(7) .
C67 C68 H68A 109.5 .
C67 C68 H68B 109.5 .
H68A C68 H68B 109.5 .
C67 C68 H68C 109.5 .
H68A C68 H68C 109.5 .
H68B C68 H68C 109.5 .
C67 C69 H69A 109.5 .
C67 C69 H69B 109.5 .
H69A C69 H69B 109.5 .
C67 C69 H69C 109.5 .
H69A C69 H69C 109.5 .
H69B C69 H69C 109.5 .
C67 C70 H70A 109.5 .
C67 C70 H70B 109.5 .
H70A C70 H70B 109.5 .
C67 C70 H70C 109.5 .
H70A C70 H70C 109.5 .
H70B C70 H70C 109.5 .
C74 C71 C66 109.5(7) .
C74 C71 C73 108.6(8) .
C66 C71 C73 108.9(7) .
C74 C71 C72 109.9(8) .
C66 C71 C72 111.2(7) .
C73 C71 C72 108.6(7) .
C71 C72 H72A 109.5 .
C71 C72 H72B 109.5 .
H72A C72 H72B 109.5 .
C71 C72 H72C 109.5 .
H72A C72 H72C 109.5 .
H72B C72 H72C 109.5 .
C71 C73 H73A 109.5 .
C71 C73 H73B 109.5 .
H73A C73 H73B 109.5 .
C71 C73 H73C 109.5 .
H73A C73 H73C 109.5 .
H73B C73 H73C 109.5 .
C71 C74 H74A 109.5 .
C71 C74 H74B 109.5 .
H74A C74 H74B 109.5 .
C71 C74 H74C 109.5 .
H74A C74 H74C 109.5 .
H74B C74 H74C 109.5 .
C80 C75 C76 119.3(7) .
C80 C75 C58 118.3(6) .
C76 C75 C58 122.2(7) .
C77 C76 C75 119.5(7) .
C77 C76 H76 120.2 .
C75 C76 H76 120.2 .
C78 C77 C76 121.0(7) .
C78 C77 H77 119.5 .
C76 C77 H77 119.5 .
C77 C78 C79 121.1(7) .
C77 C78 H78 119.5 .
C79 C78 H78 119.5 .
C78 C79 C80 116.8(7) .
C78 C79 C81 121.5(7) .
C80 C79 C81 121.2(7) .
O3 C80 C75 116.3(6) .
O3 C80 C79 121.7(7) .
C75 C80 C79 122.0(7) .
C79 C81 C84 108.1(7) .
C79 C81 C85 111.1(6) .
C84 C81 C85 108.8(7) .
C79 C81 C82 110.1(6) .
C84 C81 C82 109.0(6) .
C85 C81 C82 109.8(7) .
C86 C82 C83 117.8(7) .
C86 C82 C81 121.5(7) .
C83 C82 C81 120.7(7) .
O3 C83 C82 123.3(7) .
O3 C83 C89 115.2(6) .
C82 C83 C89 121.4(7) .
C81 C84 H84A 109.5 .
C81 C84 H84B 109.5 .
H84A C84 H84B 109.5 .
C81 C84 H84C 109.5 .
H84A C84 H84C 109.5 .
H84B C84 H84C 109.5 .
C81 C85 H85A 109.5 .
C81 C85 H85B 109.5 .
H85A C85 H85B 109.5 .
C81 C85 H85C 109.5 .
H85A C85 H85C 109.5 .
H85B C85 H85C 109.5 .
C82 C86 C87 121.7(7) .
C82 C86 H86 119.1 .
C87 C86 H86 119.1 .
C88 C87 C86 119.9(8) .
C88 C87 H87 120.1 .
C86 C87 H87 120.1 .
C87 C88 C89 120.7(8) .
C87 C88 H88 119.6 .
C89 C88 H88 119.6 .
C88 C89 C83 118.3(7) .
C88 C89 C90 122.0(7) .
C83 C89 C90 119.6(7) .
C99 C90 C91 127.1(7) .
C99 C90 C89 116.9(7) .
C91 C90 C89 115.6(6) .
N6 C91 C92 110.4(7) .
N6 C91 C90 124.3(7) .
C92 C91 C90 124.8(7) .
C93 C92 C91 105.6(7) .
C93 C92 H92 127.2 .
C91 C92 H92 127.2 .
C92 C93 C94 107.9(7) .
C92 C93 H93 126.1 .
C94 C93 H93 126.1 .
N6 C94 C93 109.5(7) .
N6 C94 C95 125.9(7) .
C93 C94 C95 124.6(7) .
C94 C95 C97 110.2(7) .
C94 C95 C96 113.1(7) .
C97 C95 C96 109.7(7) .
C94 C95 C98 107.1(7) .
C97 C95 C98 108.6(7) .
C96 C95 C98 108.0(7) .
C95 C96 H96A 109.5 .
C95 C96 H96B 109.5 .
H96A C96 H96B 109.5 .
C95 C96 H96C 109.5 .
H96A C96 H96C 109.5 .
H96B C96 H96C 109.5 .
C95 C97 H97A 109.5 .
C95 C97 H97B 109.5 .
H97A C97 H97B 109.5 .
C95 C97 H97C 109.5 .
H97A C97 H97C 109.5 .
H97B C97 H97C 109.5 .
C95 C98 H98A 109.5 .
C95 C98 H98B 109.5 .
H98A C98 H98B 109.5 .
C95 C98 H98C 109.5 .
H98A C98 H98C 109.5 .
H98B C98 H98C 109.5 .
C90 C99 N7 122.9(7) .
C90 C99 C100 128.9(7) .
N7 C99 C100 107.2(7) .
C101 C100 C99 107.4(8) .
C101 C100 H100 126.3 .
C99 C100 H100 126.3 .
C100 C101 C102 108.0(7) .
C100 C101 H101 126.0 .
C102 C101 H101 126.0 .
N7 C102 C101 109.8(7) .
N7 C102 C103 124.9(7) .
C101 C102 C103 125.1(7) .
C106 C103 C104 109.3(8) .
C106 C103 C102 109.0(7) .
C104 C103 C102 113.0(7) .
C106 C103 C105 110.0(8) .
C104 C103 C105 107.4(8) .
C102 C103 C105 108.1(7) .
C103 C104 H10A 109.5 .
C103 C104 H10B 109.5 .
H10A C104 H10B 109.5 .
C103 C104 H10C 109.5 .
H10A C104 H10C 109.5 .
H10B C104 H10C 109.5 .
C103 C105 H10D 109.5 .
C103 C105 H10E 109.5 .
H10D C105 H10E 109.5 .
C103 C105 H10F 109.5 .
H10D C105 H10F 109.5 .
H10E C105 H10F 109.5 .
C103 C106 H10G 109.5 .
C103 C106 H10H 109.5 .
H10G C106 H10H 109.5 .
C103 C106 H10I 109.5 .
H10G C106 H10I 109.5 .
H10H C106 H10I 109.5 .
N10 C107 C108 121.4(7) .
N10 C107 C112 122.4(7) .
C108 C107 C112 116.2(7) .
C109 C108 C107 122.6(8) .
C109 C108 H108 118.7 .
C107 C108 H108 118.7 .
C108 C109 C110 119.6(8) .
C108 C109 H109 120.2 .
C110 C109 H109 120.2 .
O4 C110 C113 124.6(7) .
O4 C110 C109 115.2(7) .
C113 C110 C109 120.1(7) .
C113 C112 C107 122.7(8) .
C113 C112 H112 118.7 .
C107 C112 H112 118.7 .
C112 C113 C110 118.8(8) .
C112 C113 H113 120.6 .
C110 C113 H113 120.6 .
O4 C114 H11D 109.5 .
O4 C114 H11E 109.5 .
H11D C114 H11E 109.5 .
O4 C114 H11F 109.5 .
H11D C114 H11F 109.5 .
H11E C114 H11F 109.5 .
C12S C11S H11G 109.5 .
C12S C11S H11H 109.5 .
H11G C11S H11H 109.5 .
C12S C11S H11I 109.5 .
H11G C11S H11I 109.5 .
H11H C11S H11I 109.5 .
O2S C12S C11S 115(3) .
O2S C12S H12A 108.5 .
C11S C12S H12A 108.5 .
O2S C12S H12B 108.5 .
C11S C12S H12B 108.5 .
H12A C12S H12B 107.5 .
C13S O2S C12S 132(3) .
O2S C13S C14S 115(3) .
O2S C13S H13A 108.5 .
C14S C13S H13A 108.5 .
O2S C13S H13B 108.5 .
C14S C13S H13B 108.5 .
H13A C13S H13B 107.5 .
C13S C14S H14A 109.5 .
C13S C14S H14B 109.5 .
H14A C14S H14B 109.5 .
C13S C14S H14C 109.5 .
H14A C14S H14C 109.5 .
H14B C14S H14C 109.5 .
C5S O1S C5S 115.0(12) 2_655
O1S C5S C6S 111.6(9) .
O1S C5S H5SA 109.3 .
C6S C5S H5SA 109.3 .
O1S C5S H5SB 109.3 .
C6S C5S H5SB 109.3 .
H5SA C5S H5SB 108.0 .
C5S C6S H6SA 109.5 .
C5S C6S H6SB 109.5 .
H6SA C6S H6SB 109.5 .
C5S C6S H6SC 109.5 .
H6SA C6S H6SC 109.5 .
H6SB C6S H6SC 109.5 .
N2S C3S C4S 163(3) .
C3S C4S H4SA 109.5 .
C3S C4S H4SB 109.5 .
H4SA C4S H4SB 109.5 .
C3S C4S H4SC 109.5 .
H4SA C4S H4SC 109.5 .
H4SB C4S H4SC 109.5 .
N1S C1S C2S 179(2) .
C1S C2S H2SA 109.5 .
C1S C2S H2SB 109.5 .
H2SA C2S H2SB 109.5 .
C1S C2S H2SC 109.5 .
H2SA C2S H2SC 109.5 .
H2SB C2S H2SC 109.5 .

loop_
_geom_bond_atom_site_label_1
_geom_bond_atom_site_label_2
_geom_bond_distance
_geom_bond_site_symmetry_2
Cu1 N5 1.821(7) .
Cu1 N1 1.943(6) .
Cu1 N2 1.968(6) .
Cu1 Cu2 2.8373(13) .
Cu2 N5 1.820(6) .
Cu2 N4 1.930(6) .
Cu2 N3 1.978(6) .
O1 C43 1.374(9) .
O1 C40 1.377(9) .
O2 C54 1.368(10) .
O2 C116 1.420(10) .
N1 C30 1.349(10) .
N1 C27 1.405(10) .
N2 C21 1.324(10) .
N2 C18 1.426(9) .
N3 C13 1.334(10) .
N3 C10 1.389(10) .
N4 C5 1.337(9) .
N4 C2 1.400(9) .
N5 C51 1.383(10) .
C2 C3 1.398(11) .
C2 C48 1.405(10) .
C3 C4 1.377(11) .
C3 H3 0.9500 .
C4 C5 1.417(11) .
C4 H4 0.9500 .
C5 C6 1.509(11) .
C6 C8 1.524(12) .
C6 C7 1.535(11) .
C6 C9 1.539(12) .
C7 H7A 0.9800 .
C7 H7B 0.9800 .
C7 H7C 0.9800 .
C8 H8A 0.9800 .
C8 H8B 0.9800 .
C8 H8C 0.9800 .
C9 H9A 0.9800 .
C9 H9B 0.9800 .
C9 H9C 0.9800 .
C10 C11 1.398(11) .
C10 C48 1.414(10) .
C11 C12 1.362(12) .
C11 H11 0.9500 .
C12 C13 1.394(12) .
C12 H12 0.9500 .
C13 C14 1.527(12) .
C14 C16 1.525(13) .
C14 C17 1.528(13) .
C14 C15 1.540(13) .
C15 H15A 0.9800 .
C15 H15B 0.9800 .
C15 H15C 0.9800 .
C16 H16A 0.9800 .
C16 H16B 0.9800 .
C16 H16C 0.9800 .
C17 H17A 0.9800 .
C17 H17B 0.9800 .
C17 H17C 0.9800 .
C18 C26 1.382(10) .
C18 C19 1.419(11) .
C19 C20 1.355(11) .
C19 H19 0.9500 .
C20 C21 1.402(11) .
C20 H20 0.9500 .
C21 C22 1.520(11) .
C22 C24 1.501(12) .
C22 C23 1.525(12) .
C22 C25 1.545(12) .
C23 H23A 0.9800 .
C23 H23B 0.9800 .
C23 H23C 0.9800 .
C24 H24A 0.9800 .
C24 H24B 0.9800 .
C24 H24C 0.9800 .
C25 H25A 0.9800 .
C25 H25B 0.9800 .
C25 H25C 0.9800 .
C26 C27 1.410(10) .
C26 C35 1.492(10) .
C27 C28 1.402(11) .
C28 C29 1.370(12) .
C28 H28 0.9500 .
C29 C30 1.409(12) .
C29 H29 0.9500 .
C30 C31 1.493(11) .
C31 C34 1.502(12) .
C31 C32 1.532(12) .
C31 C33 1.554(12) .
C32 H32A 0.9800 .
C32 H32B 0.9800 .
C32 H32C 0.9800 .
C33 H33A 0.9800 .
C33 H33B 0.9800 .
C33 H33C 0.9800 .
C34 H34A 0.9800 .
C34 H34B 0.9800 .
C34 H34C 0.9800 .
C35 C36 1.385(11) .
C35 C40 1.418(10) .
C36 C37 1.379(11) .
C36 H36 0.9500 .
C37 C38 1.372(11) .
C37 H37 0.9500 .
C38 C39 1.393(11) .
C38 H38 0.9500 .
C39 C40 1.376(10) .
C39 C41 1.535(10) .
C41 C42 1.523(11) .
C41 C50 1.531(11) .
C41 C49 1.535(11) .
C42 C43 1.392(10) .
C42 C44 1.403(10) .
C43 C47 1.394(11) .
C44 C45 1.381(11) .
C44 H44 0.9500 .
C45 C46 1.388(11) .
C45 H45 0.9500 .
C46 C47 1.381(11) .
C46 H46 0.9500 .
C47 C48 1.505(10) .
C49 H49A 0.9800 .
C49 H49B 0.9800 .
C49 H49C 0.9800 .
C50 H50A 0.9800 .
C50 H50B 0.9800 .
C50 H50C 0.9800 .
C51 C52 1.390(12) .
C51 C56 1.403(11) .
C52 C53 1.390(12) .
C52 H52 0.9500 .
C53 C54 1.371(12) .
C53 H53 0.9500 .
C54 C55 1.387(12) .
C55 C56 1.359(12) .
C55 H55 0.9500 .
C56 H56 0.9500 .
C116 H11A 0.9800 .
C116 H11B 0.9800 .
C116 H11C 0.9800 .
Cu3 N10 1.813(7) .
Cu3 N6 1.950(6) .
Cu3 N7 1.975(6) .
Cu3 Cu4 2.8556(13) .
Cu4 N10 1.808(6) .
Cu4 N8 1.935(6) .
Cu4 N9 1.955(6) .
O3 C83 1.365(9) .
O3 C80 1.366(9) .
O4 C110 1.352(9) .
O4 C114 1.415(10) .
N6 C94 1.348(10) .
N6 C91 1.385(10) .
N7 C102 1.341(10) .
N7 C99 1.410(10) .
N8 C62 1.329(9) .
N8 C59 1.410(9) .
N9 C66 1.346(10) .
N9 C63 1.406(10) .
N10 C107 1.388(10) .
C58 C59 1.390(10) .
C58 C63 1.397(11) .
C58 C75 1.518(10) .
C59 C60 1.409(11) .
C60 C61 1.378(11) .
C60 H60 0.9500 .
C61 C62 1.419(11) .
C61 H61 0.9500 .
C62 C67 1.520(11) .
C63 C64 1.409(11) .
C64 C65 1.374(11) .
C64 H64 0.9500 .
C65 C66 1.398(11) .
C65 H65 0.9500 .
C66 C71 1.514(11) .
C67 C70 1.512(11) .
C67 C68 1.526(12) .
C67 C69 1.532(11) .
C68 H68A 0.9800 .
C68 H68B 0.9800 .
C68 H68C 0.9800 .
C69 H69A 0.9800 .
C69 H69B 0.9800 .
C69 H69C 0.9800 .
C70 H70A 0.9800 .
C70 H70B 0.9800 .
C70 H70C 0.9800 .
C71 C74 1.510(13) .
C71 C73 1.531(12) .
C71 C72 1.535(12) .
C72 H72A 0.9800 .
C72 H72B 0.9800 .
C72 H72C 0.9800 .
C73 H73A 0.9800 .
C73 H73B 0.9800 .
C73 H73C 0.9800 .
C74 H74A 0.9800 .
C74 H74B 0.9800 .
C74 H74C 0.9800 .
C75 C80 1.385(11) .
C75 C76 1.386(11) .
C76 C77 1.380(11) .
C76 H76 0.9500 .
C77 C78 1.377(11) .
C77 H77 0.9500 .
C78 C79 1.400(10) .
C78 H78 0.9500 .
C79 C80 1.405(10) .
C79 C81 1.524(11) .
C81 C84 1.527(11) .
C81 C85 1.534(11) .
C81 C82 1.543(10) .
C82 C86 1.368(11) .
C82 C83 1.386(10) .
C83 C89 1.417(10) .
C84 H84A 0.9800 .
C84 H84B 0.9800 .
C84 H84C 0.9800 .
C85 H85A 0.9800 .
C85 H85B 0.9800 .
C85 H85C 0.9800 .
C86 C87 1.390(11) .
C86 H86 0.9500 .
C87 C88 1.368(11) .
C87 H87 0.9500 .
C88 C89 1.373(11) .
C88 H88 0.9500 .
C89 C90 1.499(11) .
C90 C99 1.385(10) .
C90 C91 1.408(10) .
C91 C92 1.401(11) .
C92 C93 1.382(12) .
C92 H92 0.9500 .
C93 C94 1.413(11) .
C93 H93 0.9500 .
C94 C95 1.508(11) .
C95 C97 1.511(12) .
C95 C96 1.519(12) .
C95 C98 1.565(12) .
C96 H96A 0.9800 .
C96 H96B 0.9800 .
C96 H96C 0.9800 .
C97 H97A 0.9800 .
C97 H97B 0.9800 .
C97 H97C 0.9800 .
C98 H98A 0.9800 .
C98 H98B 0.9800 .
C98 H98C 0.9800 .
C99 C100 1.420(11) .
C100 C101 1.360(11) .
C100 H100 0.9500 .
C101 C102 1.404(12) .
C101 H101 0.9500 .
C102 C103 1.515(11) .
C103 C106 1.509(12) .
C103 C104 1.510(12) .
C103 C105 1.535(12) .
C104 H10A 0.9800 .
C104 H10B 0.9800 .
C104 H10C 0.9800 .
C105 H10D 0.9800 .
C105 H10E 0.9800 .
C105 H10F 0.9800 .
C106 H10G 0.9800 .
C106 H10H 0.9800 .
C106 H10I 0.9800 .
C107 C108 1.396(11) .
C107 C112 1.404(11) .
C108 C109 1.368(11) .
C108 H108 0.9500 .
C109 C110 1.398(11) .
C109 H109 0.9500 .
C110 C113 1.389(12) .
C112 C113 1.384(12) .
C112 H112 0.9500 .
C113 H113 0.9500 .
C114 H11D 0.9800 .
C114 H11E 0.9800 .
C114 H11F 0.9800 .
C11S C12S 1.47(2) .
C11S H11G 0.9800 .
C11S H11H 0.9800 .
C11S H11I 0.9800 .
C12S O2S 1.39(2) .
C12S H12A 0.9900 .
C12S H12B 0.9900 .
O2S C13S 1.39(2) .
C13S C14S 1.47(2) .
C13S H13A 0.9900 .
C13S H13B 0.9900 .
C14S H14A 0.9800 .
C14S H14B 0.9800 .
C14S H14C 0.9800 .
O1S C5S 1.409(11) 2_655
O1S C5S 1.409(11) .
C5S C6S 1.478(15) .
C5S H5SA 0.9900 .
C5S H5SB 0.9900 .
C6S H6SA 0.9800 .
C6S H6SB 0.9800 .
C6S H6SC 0.9800 .
N2S C3S 1.19(2) .
C3S C4S 1.34(2) .
C4S H4SA 0.9800 .
C4S H4SB 0.9800 .
C4S H4SC 0.9800 .
N1S C1S 1.168(18) .
C1S C2S 1.38(2) .
C2S H2SA 0.9800 .
C2S H2SB 0.9800 .
C2S H2SC 0.9800 .

loop_
_geom_torsion_atom_site_label_1
_geom_torsion_atom_site_label_2
_geom_torsion_atom_site_label_3
_geom_torsion_atom_site_label_4
_geom_torsion
_geom_torsion_site_symmetry_1
N4 Cu2 N5 C51 109.9(7) .
N3 Cu2 N5 C51 -97.1(7) .
Cu1 Cu2 N5 C51 174.5(8) .
N4 Cu2 N5 Cu1 -64.6(5) .
N3 Cu2 N5 Cu1 88.3(4) .
N1 Cu1 N5 C51 123.7(7) .
N2 Cu1 N5 C51 -83.8(7) .
Cu2 Cu1 N5 C51 -174.4(8) .
N1 Cu1 N5 Cu2 -61.9(5) .
N2 Cu1 N5 Cu2 90.6(3) .
C5 N4 C2 C3 -0.9(8) .
Cu2 N4 C2 C3 -170.4(5) .
C5 N4 C2 C48 -175.0(7) .
Cu2 N4 C2 C48 15.5(9) .
N4 C2 C3 C4 -0.3(9) .
C48 C2 C3 C4 173.7(7) .
C2 C3 C4 C5 1.2(9) .
C2 N4 C5 C4 1.7(8) .
Cu2 N4 C5 C4 168.6(6) .
C2 N4 C5 C6 -179.5(7) .
Cu2 N4 C5 C6 -12.7(12) .
C3 C4 C5 N4 -1.9(9) .
C3 C4 C5 C6 179.4(7) .
N4 C5 C6 C8 66.2(10) .
C4 C5 C6 C8 -115.2(9) .
N4 C5 C6 C7 -173.1(7) .
C4 C5 C6 C7 5.4(11) .
N4 C5 C6 C9 -54.8(10) .
C4 C5 C6 C9 123.8(9) .
C13 N3 C10 C11 -2.8(9) .
Cu2 N3 C10 C11 154.6(5) .
C13 N3 C10 C48 169.6(7) .
Cu2 N3 C10 C48 -33.0(9) .
N3 C10 C11 C12 2.4(9) .
C48 C10 C11 C12 -169.6(8) .
C10 C11 C12 C13 -1.1(10) .
C10 N3 C13 C12 2.1(9) .
Cu2 N3 C13 C12 -148.9(7) .
C10 N3 C13 C14 -177.1(7) .
Cu2 N3 C13 C14 31.8(12) .
C11 C12 C13 N3 -0.7(10) .
C11 C12 C13 C14 178.6(8) .
N3 C13 C14 C16 33.9(12) .
C12 C13 C14 C16 -145.2(9) .
N3 C13 C14 C17 -87.4(10) .
C12 C13 C14 C17 93.5(11) .
N3 C13 C14 C15 153.9(8) .
C12 C13 C14 C15 -25.2(12) .
C21 N2 C18 C26 167.6(7) .
Cu1 N2 C18 C26 -33.3(9) .
C21 N2 C18 C19 -1.9(8) .
Cu1 N2 C18 C19 157.1(5) .
C26 C18 C19 C20 -166.7(8) .
N2 C18 C19 C20 1.9(9) .
C18 C19 C20 C21 -1.3(10) .
C18 N2 C21 C20 1.2(9) .
Cu1 N2 C21 C20 -151.4(6) .
C18 N2 C21 C22 -175.3(7) .
Cu1 N2 C21 C22 32.1(12) .
C19 C20 C21 N2 0.1(10) .
C19 C20 C21 C22 176.5(8) .
N2 C21 C22 C24 -105.6(10) .
C20 C21 C22 C24 78.5(11) .
N2 C21 C22 C23 17.6(12) .
C20 C21 C22 C23 -158.3(8) .
N2 C21 C22 C25 134.6(9) .
C20 C21 C22 C25 -41.3(11) .
C19 C18 C26 C27 165.6(8) .
N2 C18 C26 C27 -1.4(12) .
C19 C18 C26 C35 -5.9(12) .
N2 C18 C26 C35 -173.0(6) .
C30 N1 C27 C28 -0.1(9) .
Cu1 N1 C27 C28 -167.8(6) .
C30 N1 C27 C26 -170.6(8) .
Cu1 N1 C27 C26 21.7(10) .
C18 C26 C27 C28 -160.5(8) .
C35 C26 C27 C28 11.2(12) .
C18 C26 C27 N1 8.6(13) .
C35 C26 C27 N1 -179.7(7) .
N1 C27 C28 C29 -1.4(10) .
C26 C27 C28 C29 169.1(8) .
C27 C28 C29 C30 2.3(11) .
C27 N1 C30 C29 1.6(9) .
Cu1 N1 C30 C29 164.9(7) .
C27 N1 C30 C31 177.0(8) .
Cu1 N1 C30 C31 -19.6(13) .
C28 C29 C30 N1 -2.5(11) .
C28 C29 C30 C31 -178.0(8) .
N1 C30 C31 C34 -4.4(12) .
C29 C30 C31 C34 170.4(9) .
N1 C30 C31 C32 118.8(9) .
C29 C30 C31 C32 -66.4(11) .
N1 C30 C31 C33 -123.7(9) .
C29 C30 C31 C33 51.1(11) .
C18 C26 C35 C36 64.6(10) .
C27 C26 C35 C36 -107.9(8) .
C18 C26 C35 C40 -121.4(8) .
C27 C26 C35 C40 66.1(9) .
C40 C35 C36 C37 0.5(11) .
C26 C35 C36 C37 174.6(7) .
C35 C36 C37 C38 -1.6(13) .
C36 C37 C38 C39 0.7(13) .
C37 C38 C39 C40 1.2(12) .
C37 C38 C39 C41 179.0(7) .
C38 C39 C40 O1 174.5(7) .
C41 C39 C40 O1 -3.4(11) .
C38 C39 C40 C35 -2.3(11) .
C41 C39 C40 C35 179.9(7) .
C43 O1 C40 C39 15.4(10) .
C43 O1 C40 C35 -167.6(6) .
C36 C35 C40 C39 1.5(11) .
C26 C35 C40 C39 -172.8(7) .
C36 C35 C40 O1 -175.6(6) .
C26 C35 C40 O1 10.2(10) .
C40 C39 C41 C42 -13.5(10) .
C38 C39 C41 C42 168.8(7) .
C40 C39 C41 C50 -136.5(8) .
C38 C39 C41 C50 45.8(10) .
C40 C39 C41 C49 103.5(8) .
C38 C39 C41 C49 -74.2(9) .
C50 C41 C42 C43 142.4(8) .
C39 C41 C42 C43 20.2(10) .
C49 C41 C42 C43 -97.8(8) .
C50 C41 C42 C44 -45.0(10) .
C39 C41 C42 C44 -167.2(7) .
C49 C41 C42 C44 74.8(9) .
C40 O1 C43 C42 -8.2(10) .
C40 O1 C43 C47 174.2(6) .
C44 C42 C43 O1 176.3(7) .
C41 C42 C43 O1 -10.7(11) .
C44 C42 C43 C47 -6.3(11) .
C41 C42 C43 C47 166.7(7) .
C43 C42 C44 C45 2.4(11) .
C41 C42 C44 C45 -170.5(7) .
C42 C44 C45 C46 1.8(12) .
C44 C45 C46 C47 -2.4(12) .
C45 C46 C47 C43 -1.2(11) .
C45 C46 C47 C48 173.4(7) .
O1 C43 C47 C46 -176.7(7) .
C42 C43 C47 C46 5.8(11) .
O1 C43 C47 C48 8.6(10) .
C42 C43 C47 C48 -169.0(7) .
C3 C2 C48 C10 -159.8(8) .
N4 C2 C48 C10 13.2(12) .
C3 C2 C48 C47 13.3(11) .
N4 C2 C48 C47 -173.6(7) .
N3 C10 C48 C2 -2.3(12) .
C11 C10 C48 C2 168.7(8) .
N3 C10 C48 C47 -175.1(7) .
C11 C10 C48 C47 -4.1(12) .
C46 C47 C48 C2 -113.0(8) .
C43 C47 C48 C2 61.5(9) .
C46 C47 C48 C10 60.6(10) .
C43 C47 C48 C10 -124.9(8) .
Cu2 N5 C51 C52 -27.8(11) .
Cu1 N5 C51 C52 145.2(7) .
Cu2 N5 C51 C56 153.9(6) .
Cu1 N5 C51 C56 -33.1(11) .
N5 C51 C52 C53 -177.3(9) .
C56 C51 C52 C53 1.1(14) .
C51 C52 C53 C54 -3.5(15) .
C116 O2 C54 C53 2.5(12) .
C116 O2 C54 C55 179.0(8) .
C52 C53 C54 O2 179.5(8) .
C52 C53 C54 C55 3.1(14) .
O2 C54 C55 C56 -177.3(8) .
C53 C54 C55 C56 -0.6(14) .
C54 C55 C56 C51 -1.9(14) .
N5 C51 C56 C55 -179.9(8) .
C52 C51 C56 C55 1.6(13) .
N8 Cu4 N10 C107 111.0(7) .
N9 Cu4 N10 C107 -97.4(7) .
Cu3 Cu4 N10 C107 174.9(9) .
N8 Cu4 N10 Cu3 -63.9(6) .
N9 Cu4 N10 Cu3 87.7(4) .
N6 Cu3 N10 C107 124.5(7) .
N7 Cu3 N10 C107 -84.7(7) .
Cu4 Cu3 N10 C107 -174.9(9) .
N6 Cu3 N10 Cu4 -60.6(5) .
N7 Cu3 N10 Cu4 90.2(4) .
C63 C58 C59 C60 -160.9(8) .
C75 C58 C59 C60 11.2(11) .
C63 C58 C59 N8 11.6(12) .
C75 C58 C59 N8 -176.3(6) .
C62 N8 C59 C58 -174.4(7) .
Cu4 N8 C59 C58 19.5(9) .
C62 N8 C59 C60 -0.6(8) .
Cu4 N8 C59 C60 -166.8(5) .
C58 C59 C60 C61 173.3(7) .
N8 C59 C60 C61 -0.2(9) .
C59 C60 C61 C62 0.8(9) .
C59 N8 C62 C61 1.2(8) .
Cu4 N8 C62 C61 163.7(6) .
C59 N8 C62 C67 -178.8(7) .
Cu4 N8 C62 C67 -16.3(12) .
C60 C61 C62 N8 -1.3(9) .
C60 C61 C62 C67 178.7(7) .
C59 C58 C63 N9 -4.7(12) .
C75 C58 C63 N9 -176.4(7) .
C59 C58 C63 C64 171.5(8) .
C75 C58 C63 C64 -0.2(12) .
C66 N9 C63 C58 171.9(7) .
Cu4 N9 C63 C58 -31.0(9) .
C66 N9 C63 C64 -5.0(9) .
Cu4 N9 C63 C64 152.2(5) .
C58 C63 C64 C65 -172.5(8) .
N9 C63 C64 C65 4.2(9) .
C63 C64 C65 C66 -1.8(9) .
C63 N9 C66 C65 3.9(9) .
Cu4 N9 C66 C65 -147.2(6) .
C63 N9 C66 C71 -176.0(7) .
Cu4 N9 C66 C71 32.9(12) .
C64 C65 C66 N9 -1.4(10) .
C64 C65 C66 C71 178.5(8) .
N8 C62 C67 C70 -172.9(7) .
C61 C62 C67 C70 7.2(11) .
N8 C62 C67 C68 -53.0(10) .
C61 C62 C67 C68 127.0(8) .
N8 C62 C67 C69 67.3(10) .
C61 C62 C67 C69 -112.6(8) .
N9 C66 C71 C74 146.8(9) .
C65 C66 C71 C74 -33.1(12) .
N9 C66 C71 C73 -94.5(9) .
C65 C66 C71 C73 85.6(10) .
N9 C66 C71 C72 25.1(11) .
C65 C66 C71 C72 -154.8(8) .
C59 C58 C75 C80 61.0(9) .
C63 C58 C75 C80 -126.3(8) .
C59 C58 C75 C76 -113.4(8) .
C63 C58 C75 C76 59.4(10) .
C80 C75 C76 C77 -1.7(11) .
C58 C75 C76 C77 172.6(7) .
C75 C76 C77 C78 -3.3(11) .
C76 C77 C78 C79 3.8(12) .
C77 C78 C79 C80 0.6(11) .
C77 C78 C79 C81 -170.8(7) .
C83 O3 C80 C75 178.6(6) .
C83 O3 C80 C79 -2.3(10) .
C76 C75 C80 O3 -174.6(6) .
C58 C75 C80 O3 10.8(10) .
C76 C75 C80 C79 6.3(11) .
C58 C75 C80 C79 -168.3(7) .
C78 C79 C80 O3 175.3(6) .
C81 C79 C80 O3 -13.3(11) .
C78 C79 C80 C75 -5.6(11) .
C81 C79 C80 C75 165.7(7) .
C78 C79 C81 C84 70.2(9) .
C80 C79 C81 C84 -100.7(8) .
C78 C79 C81 C85 -49.0(10) .
C80 C79 C81 C85 140.0(7) .
C78 C79 C81 C82 -170.8(7) .
C80 C79 C81 C82 18.2(10) .
C79 C81 C82 C86 171.3(7) .
C84 C81 C82 C86 -70.3(9) .
C85 C81 C82 C86 48.8(10) .
C79 C81 C82 C83 -10.0(9) .
C84 C81 C82 C83 108.4(8) .
C85 C81 C82 C83 -132.5(7) .
C80 O3 C83 C82 11.2(10) .
C80 O3 C83 C89 -171.3(6) .
C86 C82 C83 O3 174.8(7) .
C81 C82 C83 O3 -4.0(11) .
C86 C82 C83 C89 -2.7(11) .
C81 C82 C83 C89 178.6(6) .
C83 C82 C86 C87 0.0(11) .
C81 C82 C86 C87 178.7(7) .
C82 C86 C87 C88 3.3(12) .
C86 C87 C88 C89 -3.9(12) .
C87 C88 C89 C83 1.3(11) .
C87 C88 C89 C90 176.7(7) .
O3 C83 C89 C88 -175.6(6) .
C82 C83 C89 C88 2.1(11) .
O3 C83 C89 C90 8.9(10) .
C82 C83 C89 C90 -173.4(6) .
C88 C89 C90 C99 64.2(9) .
C83 C89 C90 C99 -120.4(7) .
C88 C89 C90 C91 -108.9(8) .
C83 C89 C90 C91 66.4(9) .
C94 N6 C91 C92 0.5(9) .
Cu3 N6 C91 C92 -170.3(5) .
C94 N6 C91 C90 -171.4(7) .
Cu3 N6 C91 C90 17.8(9) .
C99 C90 C91 N6 11.3(12) .
C89 C90 C91 N6 -176.4(7) .
C99 C90 C91 C92 -159.4(8) .
C89 C90 C91 C92 12.9(11) .
N6 C91 C92 C93 -1.2(10) .
C90 C91 C92 C93 170.6(8) .
C91 C92 C93 C94 1.4(10) .
C91 N6 C94 C93 0.4(9) .
Cu3 N6 C94 C93 168.3(6) .
C91 N6 C94 C95 -179.7(7) .
Cu3 N6 C94 C95 -11.8(13) .
C92 C93 C94 N6 -1.2(10) .
C92 C93 C94 C95 178.9(8) .
N6 C94 C95 C97 115.1(9) .
C93 C94 C95 C97 -65.1(11) .
N6 C94 C95 C96 -8.0(12) .
C93 C94 C95 C96 171.8(8) .
N6 C94 C95 C98 -126.9(8) .
C93 C94 C95 C98 52.9(11) .
C91 C90 C99 N7 0.3(12) .
C89 C90 C99 N7 -171.9(7) .
C91 C90 C99 C100 167.9(8) .
C89 C90 C99 C100 -4.3(12) .
C102 N7 C99 C90 167.5(7) .
Cu3 N7 C99 C90 -36.5(9) .
C102 N7 C99 C100 -2.4(8) .
Cu3 N7 C99 C100 153.6(5) .
C90 C99 C100 C101 -166.7(8) .
N7 C99 C100 C101 2.4(9) .
C99 C100 C101 C102 -1.5(10) .
C99 N7 C102 C101 1.5(9) .
Cu3 N7 C102 C101 -147.0(6) .
C99 N7 C102 C103 -173.8(7) .
Cu3 N7 C102 C103 37.7(11) .
C100 C101 C102 N7 0.0(10) .
C100 C101 C102 C103 175.3(8) .
N7 C102 C103 C106 -109.7(9) .
C101 C102 C103 C106 75.7(10) .
N7 C102 C103 C104 12.1(11) .
C101 C102 C103 C104 -162.5(8) .
N7 C102 C103 C105 130.8(9) .
C101 C102 C103 C105 -43.8(11) .
Cu4 N10 C107 C108 150.4(7) .
Cu3 N10 C107 C108 -35.9(11) .
Cu4 N10 C107 C112 -27.7(11) .
Cu3 N10 C107 C112 146.1(7) .
N10 C107 C108 C109 -178.7(8) .
C112 C107 C108 C109 -0.6(13) .
C107 C108 C109 C110 -0.7(14) .
C114 O4 C110 C113 9.9(12) .
C114 O4 C110 C109 -173.1(8) .
C108 C109 C110 O4 -176.7(8) .
C108 C109 C110 C113 0.4(13) .
N10 C107 C112 C113 -179.7(8) .
C108 C107 C112 C113 2.1(13) .
C107 C112 C113 C110 -2.4(14) .
O4 C110 C113 C112 177.9(8) .
C109 C110 C113 C112 1.1(13) .
C11S C12S O2S C13S 144(3) .
C12S O2S C13S C14S 70(6) .
C5S O1S C5S C6S 178.8(12) 2_655
